data_4038495
loop_
_publ_author_name
'Vargas-Romero, Katherine'
'Mart\'inez-Torres, F\'atima C'
'Aguilar-Granda, Andr\'es'
'P\'erez-Estrada, Salvador'
'Flores-Alamo, Marcos'
'Rodr\'iguez-Molina, Braulio'
'Iglesias-Arteaga, Mart\'in A'

_publ_contact_author
;
      'Braulio Rodr\'iguez-Molina'
      Instituto de Q\'imica,
      Universidad Aut\'onoma de M\'exico,
      Circuito Exterior,
      Cuidad Universitaria.
      04510 Ciudad de M\'exico
      M\'exico  
      
;
_publ_section_title
;
 Synthesis and Solid-State Dynamics of a Crystalline Steroid Molecular
 Rotor without the Alkyne Axle: Steroid Dimers Based on a
 1,4-Di(1,3-dioxan-2-yl)benzene Moiety.
;
_journal_issue 13
_journal_name_full 'The Journal of organic chemistry'
_journal_page_first 8501
_journal_page_last 8509
_journal_paper_doi 10.1021/acs.joc.0c00867
_journal_volume 85
_journal_year 2020
_chemical_absolute_configuration syn
_chemical_formula_moiety 'C54 H78 O8'
_chemical_formula_sum 'C54 H78 O8'
_chemical_formula_weight 855.16
_space_group_IT_number 1
_space_group_name_Hall 'P 1'
_space_group_name_H-M_alt 'P 1'
_symmetry_cell_setting triclinic
_symmetry_Int_Tables_number 1
_symmetry_space_group_name_Hall 'P 1'
_symmetry_space_group_name_H-M 'P 1'
_atom_sites_solution_hydrogens geom
_cell_angle_alpha 74.959(6)
_cell_angle_beta 88.351(5)
_cell_angle_gamma 65.812(6)
_cell_formula_units_Z 2
_cell_length_a 13.4848(8)
_cell_length_b 13.8175(9)
_cell_length_c 14.4535(10)
_cell_measurement_reflns_used 8523
_cell_measurement_temperature 130(2)
_cell_measurement_theta_max 77.275
_cell_measurement_theta_min 3.565
_cell_volume 2363.3(3)
_computing_cell_refinement
;
        CrysAlisPro, Agilent Technologies,
        Version 1.171.36.32 (release 02-08-2013 CrysAlis171 .NET)
        (compiled Aug  2 2013,16:46:58)
;
_computing_data_collection
;
        CrysAlisPro, Agilent Technologies,
        Version 1.171.36.32 (release 02-08-2013 CrysAlis171 .NET)
        (compiled Aug  2 2013,16:46:58)
;
_computing_data_reduction
;
        CrysAlisPro, Agilent Technologies,
        Version 1.171.36.32 (release 02-08-2013 CrysAlis171 .NET)
        (compiled Aug  2 2013,16:46:58)
;
_computing_structure_refinement 'SHELXL-2016/6 (Sheldrick, 2016)'
_diffrn_ambient_temperature 130(2)
_diffrn_detector_area_resol_mean 10.4685
_diffrn_measured_fraction_theta_full 1
_diffrn_measured_fraction_theta_max 0.978
_diffrn_measurement_device_type 'Xcalibur, Atlas, Gemini'
_diffrn_measurement_method '\w scans'
_diffrn_orient_matrix_UB_11 0.0498747
_diffrn_orient_matrix_UB_12 -0.0067881
_diffrn_orient_matrix_UB_13 0.097304
_diffrn_orient_matrix_UB_21 -0.0661789
_diffrn_orient_matrix_UB_22 0.125105
_diffrn_orient_matrix_UB_23 -0.0169379
_diffrn_orient_matrix_UB_31 -0.0945522
_diffrn_orient_matrix_UB_32 -0.0207752
_diffrn_orient_matrix_UB_33 0.0502132
_diffrn_radiation_monochromator graphite
_diffrn_radiation_type CuK\a
_diffrn_radiation_wavelength 1.54184
_diffrn_reflns_av_R_equivalents 0.0766
_diffrn_reflns_av_unetI/netI 0.1293
_diffrn_reflns_Laue_measured_fraction_full 1
_diffrn_reflns_Laue_measured_fraction_max 0.978
_diffrn_reflns_limit_h_max 16
_diffrn_reflns_limit_h_min -16
_diffrn_reflns_limit_k_max 17
_diffrn_reflns_limit_k_min -17
_diffrn_reflns_limit_l_max 18
_diffrn_reflns_limit_l_min -18
_diffrn_reflns_number 45764
_diffrn_reflns_point_group_measured_fraction_full 0.937
_diffrn_reflns_point_group_measured_fraction_max 0.899
_diffrn_reflns_theta_full 67.684
_diffrn_reflns_theta_max 78.091
_diffrn_reflns_theta_min 3.607
_exptl_absorpt_coefficient_mu 0.621
_exptl_absorpt_correction_T_max 0.932
_exptl_absorpt_correction_T_min 0.843
_exptl_absorpt_correction_type analytical
_exptl_absorpt_process_details
;
        CrysAlisPro, Agilent Technologies,
        Version 1.171.36.32 (release 02-08-2013 CrysAlis171 .NET)
        (compiled Aug  2 2013,16:46:58)
Analytical numeric absorption correction using a multifaceted crystal
                        model based on expressions derived by R.C. Clark & J.S.
        (Clark, R. C. & Reid, J. S. (1995). Acta Cryst. A51, 887-897)
;
_exptl_crystal_colour colourless
_exptl_crystal_density_diffrn 1.202
_exptl_crystal_description block
_exptl_crystal_F_000 932
_exptl_crystal_size_max 0.41
_exptl_crystal_size_mid 0.29
_exptl_crystal_size_min 0.15
_refine_diff_density_max 0.234
_refine_diff_density_min -0.343
_refine_diff_density_rms 0.061
_refine_ls_abs_structure_details
;
 Flack x determined using 4429 quotients [(I+)-(I-)]/[(I+)+(I-)]
 (Parsons, Flack and Wagner, Acta Cryst. B69 (2013) 249-259).
;
_refine_ls_abs_structure_Flack -0.02(14)
_refine_ls_extinction_method none
_refine_ls_goodness_of_fit_ref 1.065
_refine_ls_hydrogen_treatment constr
_refine_ls_matrix_type full
_refine_ls_number_parameters 1133
_refine_ls_number_reflns 18197
_refine_ls_number_restraints 3
_refine_ls_restrained_S_all 1.065
_refine_ls_R_factor_all 0.092
_refine_ls_R_factor_gt 0.0595
_refine_ls_shift/su_max 0
_refine_ls_shift/su_mean 0
_refine_ls_structure_factor_coef Fsqd
_refine_ls_weighting_details 'w=1/[\s^2^(Fo^2^)+(0.0418P)^2^+0.6893P] where P=(Fo^2^+2Fc^2^)/3'
_refine_ls_weighting_scheme calc
_refine_ls_wR_factor_gt 0.121
_refine_ls_wR_factor_ref 0.1445
_reflns_Friedel_coverage 0.838
_reflns_Friedel_fraction_full 0.875
_reflns_Friedel_fraction_max 0.82
_reflns_number_gt 13446
_reflns_number_total 18197
_reflns_threshold_expression 'I > 2\s(I)'
_cod_data_source_file jo0c00867_si_003.cif
_cod_data_source_block shelx
_cod_depositor_comments 'Adding full bibliography for 4038495--4038496.cif.'
_cod_database_code 4038495
_shelx_estimated_absorpt_t_min 0.785
_shelx_estimated_absorpt_t_max 0.913

loop_
_symmetry_equiv_pos_as_xyz
'x, y, z'

loop_
_atom_site_label
_atom_site_type_symbol
_atom_site_fract_x
_atom_site_fract_y
_atom_site_fract_z
_atom_site_U_iso_or_equiv
_atom_site_adp_type
_atom_site_occupancy
_atom_site_site_symmetry_order
_atom_site_calc_flag
_atom_site_refinement_flags_posn
_atom_site_refinement_flags_adp
_atom_site_refinement_flags_occupancy
_atom_site_disorder_assembly
_atom_site_disorder_group
O7A O 0.7245(3) 0.6939(3) -0.4449(2) 0.0265(8) Uani 1 1 d . . . . .
O4A O 0.6372(3) 0.3143(3) -0.6524(3) 0.0302(8) Uani 1 1 d . . . . .
O3A O 0.5711(3) 0.4741(3) -0.7797(3) 0.0300(8) Uani 1 1 d . . . . .
O1A O 0.7864(3) 0.1539(3) -1.4310(3) 0.0339(9) Uani 1 1 d . . . . .
O8A O 0.8798(3) 0.5302(3) -0.4196(3) 0.0326(9) Uani 1 1 d . . . . .
O5A O 0.6170(3) 0.8902(4) 0.2686(3) 0.0382(9) Uani 1 1 d . . . . .
O6A O 0.7538(4) 0.9079(4) 0.3367(3) 0.0485(11) Uani 1 1 d . . . . .
O2A O 0.7128(5) 0.0435(4) -1.4559(3) 0.0559(13) Uani 1 1 d . . . . .
C48A C 0.7416(4) 0.5700(4) -0.5375(4) 0.0278(11) Uani 1 1 d . . . . .
C36A C 0.7528(4) 0.7629(4) -0.2377(4) 0.0244(10) Uani 1 1 d . . . . .
H36A H 0.800516 0.802679 -0.238639 0.029 Uiso 1 1 calc R U . . .
C31A C 0.7712(4) 0.7297(4) -0.0602(3) 0.0245(10) Uani 1 1 d . . . . .
H31A H 0.813002 0.776432 -0.070871 0.029 Uiso 1 1 calc R U . . .
C37A C 0.6913(4) 0.8095(4) -0.3376(4) 0.0266(11) Uani 1 1 d . . . . .
H37A H 0.669083 0.890025 -0.360853 0.032 Uiso 1 1 calc R U . . .
H37B H 0.625458 0.79449 -0.336788 0.032 Uiso 1 1 calc R U . . .
C10A C 0.7318(4) 0.2092(4) -1.1527(4) 0.0264(11) Uani 1 1 d . . . . .
C14A C 0.5727(4) 0.3564(4) -0.9636(4) 0.0241(10) Uani 1 1 d . . . . .
H14A H 0.509066 0.339655 -0.973652 0.029 Uiso 1 1 calc R U . . .
C27A C 0.6455(4) 0.8715(4) 0.0154(4) 0.0280(11) Uani 1 1 d . . . . .
H27A H 0.697337 0.907162 -0.001312 0.034 Uiso 1 1 calc R U . . .
C30A C 0.6892(4) 0.7759(4) -0.1499(3) 0.0242(10) Uani 1 1 d . . . . .
H30A H 0.644423 0.732345 -0.142639 0.029 Uiso 1 1 calc R U . . .
C35A C 0.8307(4) 0.6435(4) -0.2338(4) 0.0249(10) Uani 1 1 d . . . . .
C5A C 0.6545(5) 0.2964(4) -1.2415(4) 0.0288(11) Uani 1 1 d . . . . .
H5A H 0.586784 0.283463 -1.241231 0.035 Uiso 1 1 calc R U . . .
C13A C 0.6375(4) 0.2720(4) -0.8696(4) 0.0250(10) Uani 1 1 d . . . . .
C9A C 0.6695(4) 0.2269(4) -1.0624(4) 0.0251(10) Uani 1 1 d . . . . .
H9A H 0.599925 0.220182 -1.073264 0.03 Uiso 1 1 calc R U . . .
C44A C 0.8001(4) 0.6184(4) -0.4888(4) 0.0286(11) Uani 1 1 d . . . . .
H44A H 0.83604 0.65641 -0.537268 0.034 Uiso 1 1 calc R U . . .
C32A C 0.7139(4) 0.7454(4) 0.0327(4) 0.0275(11) Uani 1 1 d . . . . .
C12A C 0.6655(4) 0.1566(4) -0.8794(4) 0.0285(11) Uani 1 1 d . . . . .
H12A H 0.597445 0.146564 -0.884649 0.034 Uiso 1 1 calc R U . . .
H12B H 0.710819 0.101112 -0.821217 0.034 Uiso 1 1 calc R U . . .
C8A C 0.6352(4) 0.3453(4) -1.0519(3) 0.0230(10) Uani 1 1 d . . . . .
H8A H 0.702382 0.357048 -1.043335 0.028 Uiso 1 1 calc R U . . .
C20A C 0.5850(4) 0.2583(4) -0.6908(4) 0.0286(11) Uani 1 1 d . . . . .
H20A H 0.639978 0.180611 -0.682023 0.034 Uiso 1 1 calc R U . . .
C22A C 0.5761(5) 0.4308(4) -0.6793(4) 0.0300(11) Uani 1 1 d . . . . .
H22A H 0.500783 0.449897 -0.658094 0.036 Uiso 1 1 calc R U . . .
C1A C 0.7516(4) 0.0953(4) -1.1650(4) 0.0287(11) Uani 1 1 d . . . . .
H1AA H 0.802086 0.037255 -1.110635 0.034 Uiso 1 1 calc R U . . .
H1AB H 0.681541 0.087785 -1.162393 0.034 Uiso 1 1 calc R U . . .
C11A C 0.7278(4) 0.1384(4) -0.9689(4) 0.0299(11) Uani 1 1 d . . . . .
H11A H 0.800698 0.136962 -0.958445 0.036 Uiso 1 1 calc R U . . .
H11B H 0.738898 0.065487 -0.976284 0.036 Uiso 1 1 calc R U . . .
C53A C 0.6626(5) 0.9125(4) 0.3363(4) 0.0323(12) Uani 1 1 d . . . . .
C47A C 0.7966(5) 0.5027(4) -0.5966(4) 0.0321(12) Uani 1 1 d . . . . .
H47A H 0.870762 0.488404 -0.606364 0.039 Uiso 1 1 calc R U . . .
C2A C 0.7997(5) 0.0768(5) -1.2599(4) 0.0337(12) Uani 1 1 d . . . . .
H2AA H 0.873771 0.075247 -1.259641 0.04 Uiso 1 1 calc R U . . .
H2AB H 0.806235 0.004609 -1.265639 0.04 Uiso 1 1 calc R U . . .
C40A C 0.7712(5) 0.5683(4) -0.2263(4) 0.0296(11) Uani 1 1 d . . . . .
H40A H 0.738609 0.561385 -0.164821 0.044 Uiso 1 1 calc R U . . .
H40B H 0.823289 0.495232 -0.230134 0.044 Uiso 1 1 calc R U . . .
H40C H 0.713678 0.600158 -0.279275 0.044 Uiso 1 1 calc R U . . .
C17A C 0.5531(4) 0.3096(4) -0.7983(4) 0.0274(11) Uani 1 1 d . . . . .
H17A H 0.491559 0.291771 -0.813175 0.033 Uiso 1 1 calc R U . . .
C15A C 0.5249(4) 0.4679(4) -0.9378(4) 0.0294(11) Uani 1 1 d . . . . .
H15A H 0.576382 0.503412 -0.949465 0.035 Uiso 1 1 calc R U . . .
H15B H 0.454818 0.518604 -0.976364 0.035 Uiso 1 1 calc R U . . .
C16A C 0.5079(4) 0.4376(4) -0.8298(4) 0.0296(11) Uani 1 1 d . . . . .
H16A H 0.428826 0.472092 -0.819008 0.035 Uiso 1 1 calc R U . . .
C23A C 0.7982(5) 0.7080(4) 0.1188(4) 0.0312(12) Uani 1 1 d . . . . .
H23A H 0.851268 0.740606 0.09957 0.037 Uiso 1 1 calc R U . . .
H23B H 0.838839 0.626825 0.135197 0.037 Uiso 1 1 calc R U . . .
C45A C 0.6354(5) 0.4793(4) -0.6301(4) 0.0313(12) Uani 1 1 d . . . . .
C28A C 0.5603(5) 0.9194(5) -0.0702(4) 0.0344(13) Uani 1 1 d . . . . .
H28A H 0.520384 0.999941 -0.080024 0.041 Uiso 1 1 calc R U . . .
H28B H 0.506875 0.886347 -0.056637 0.041 Uiso 1 1 calc R U . . .
C42A C 0.9456(5) 0.5649(5) -0.3707(4) 0.0366(13) Uani 1 1 d . . . . .
H42A H 0.98718 0.502048 -0.313965 0.044 Uiso 1 1 calc R U . . .
C38A C 0.7740(4) 0.7486(4) -0.4015(4) 0.0266(11) Uani 1 1 d . . . . .
H38A H 0.793788 0.801102 -0.451849 0.032 Uiso 1 1 calc R U . . .
C49A C 0.6328(5) 0.5916(4) -0.5267(4) 0.0351(13) Uani 1 1 d . . . . .
H49A H 0.593518 0.638341 -0.487887 0.042 Uiso 1 1 calc R U . . .
C39A C 0.8747(4) 0.6638(4) -0.3323(4) 0.0287(11) Uani 1 1 d . . . . .
H39A H 0.921506 0.703138 -0.327892 0.034 Uiso 1 1 calc R U . . .
C25A C 0.6780(5) 0.8631(5) 0.1874(4) 0.0319(12) Uani 1 1 d . . . . .
H25A H 0.725641 0.903715 0.172346 0.038 Uiso 1 1 calc R U . . .
C54A C 0.5852(5) 0.9443(4) 0.4108(4) 0.0332(12) Uani 1 1 d . . . . .
H54A H 0.511938 0.993372 0.379267 0.05 Uiso 1 1 calc R U . . .
H54B H 0.609693 0.982501 0.447239 0.05 Uiso 1 1 calc R U . . .
H54C H 0.583411 0.877931 0.454752 0.05 Uiso 1 1 calc R U . . .
C33A C 0.8563(4) 0.6117(4) -0.0537(4) 0.0312(12) Uani 1 1 d . . . . .
H33A H 0.91227 0.588907 -0.000104 0.037 Uiso 1 1 calc R U . . .
H33B H 0.819793 0.560969 -0.038437 0.037 Uiso 1 1 calc R U . . .
C46A C 0.7449(5) 0.4565(5) -0.6411(4) 0.0342(12) Uani 1 1 d . . . . .
H46A H 0.784188 0.409051 -0.679313 0.041 Uiso 1 1 calc R U . . .
C6A C 0.6195(5) 0.4146(4) -1.2357(4) 0.0332(12) Uani 1 1 d . . . . .
H6AA H 0.567548 0.466168 -1.291763 0.04 Uiso 1 1 calc R U . . .
H6AB H 0.684186 0.431657 -1.238138 0.04 Uiso 1 1 calc R U . . .
C4A C 0.7034(5) 0.2814(4) -1.3361(4) 0.0323(12) Uani 1 1 d . . . . .
H4AA H 0.651335 0.337316 -1.390537 0.039 Uiso 1 1 calc R U . . .
H4AB H 0.771302 0.292881 -1.339046 0.039 Uiso 1 1 calc R U . . .
C34A C 0.9133(4) 0.6003(4) -0.1465(4) 0.0314(12) Uani 1 1 d . . . . .
H34A H 0.959299 0.641839 -0.156777 0.038 Uiso 1 1 calc R U . . .
H34B H 0.961458 0.521706 -0.13958 0.038 Uiso 1 1 calc R U . . .
C24A C 0.7473(5) 0.7406(5) 0.2090(4) 0.0361(13) Uani 1 1 d . . . . .
H24A H 0.701805 0.700309 0.233866 0.043 Uiso 1 1 calc R U . . .
H24B H 0.806219 0.718948 0.259637 0.043 Uiso 1 1 calc R U . . .
C29A C 0.6134(4) 0.8968(4) -0.1619(4) 0.0312(12) Uani 1 1 d . . . . .
H29A H 0.55532 0.920411 -0.213832 0.037 Uiso 1 1 calc R U . . .
H29B H 0.655473 0.941861 -0.182066 0.037 Uiso 1 1 calc R U . . .
C26A C 0.5932(5) 0.9030(5) 0.1049(4) 0.0350(12) Uani 1 1 d . . . . .
H26A H 0.553069 0.984089 0.089974 0.042 Uiso 1 1 calc R U . . .
H26B H 0.540093 0.870197 0.123461 0.042 Uiso 1 1 calc R U . . .
C3A C 0.7284(5) 0.1674(5) -1.3457(4) 0.0322(12) Uani 1 1 d . . . . .
H3A H 0.658508 0.160028 -1.353047 0.039 Uiso 1 1 calc R U . . .
C51A C 0.7745(5) 0.0864(5) -1.4768(4) 0.0395(14) Uani 1 1 d . . . . .
C7A C 0.5656(5) 0.4310(4) -1.1429(4) 0.0325(12) Uani 1 1 d . . . . .
H7AA H 0.494239 0.426883 -1.146108 0.039 Uiso 1 1 calc R U . . .
H7AB H 0.551656 0.505651 -1.138142 0.039 Uiso 1 1 calc R U . . .
C50A C 0.5803(5) 0.5458(5) -0.5718(4) 0.0364(13) Uani 1 1 d . . . . .
H50A H 0.506035 0.560328 -0.562433 0.044 Uiso 1 1 calc R U . . .
C18A C 0.7437(4) 0.2812(4) -0.8461(4) 0.0299(11) Uani 1 1 d . . . . .
H18A H 0.793979 0.261787 -0.895323 0.045 Uiso 1 1 calc R U . . .
H18B H 0.777737 0.230684 -0.78304 0.045 Uiso 1 1 calc R U . . .
H18C H 0.726664 0.356959 -0.845049 0.045 Uiso 1 1 calc R U . . .
C19A C 0.8412(5) 0.2174(5) -1.1457(4) 0.0346(12) Uani 1 1 d . . . . .
H19A H 0.875883 0.211505 -1.205681 0.052 Uiso 1 1 calc R U . . .
H19B H 0.888958 0.15754 -1.091972 0.052 Uiso 1 1 calc R U . . .
H19C H 0.828685 0.288516 -1.134778 0.052 Uiso 1 1 calc R U . . .
C21A C 0.4893(5) 0.2535(5) -0.6341(4) 0.0377(13) Uani 1 1 d . . . . .
H21A H 0.513544 0.223152 -0.565333 0.057 Uiso 1 1 calc R U . . .
H21B H 0.461869 0.206254 -0.654975 0.057 Uiso 1 1 calc R U . . .
H21C H 0.431003 0.327931 -0.645522 0.057 Uiso 1 1 calc R U . . .
C41A C 0.6429(5) 0.6801(5) 0.0567(4) 0.0371(13) Uani 1 1 d . . . . .
H41A H 0.588162 0.704361 0.002703 0.056 Uiso 1 1 calc R U . . .
H41B H 0.606189 0.693332 0.114573 0.056 Uiso 1 1 calc R U . . .
H41C H 0.689211 0.601259 0.067925 0.056 Uiso 1 1 calc R U . . .
C52A C 0.8484(5) 0.0720(5) -1.5565(4) 0.0400(14) Uani 1 1 d . . . . .
H52A H 0.831199 0.143842 -1.602682 0.06 Uiso 1 1 calc R U . . .
H52B H 0.837879 0.022582 -1.589166 0.06 Uiso 1 1 calc R U . . .
H52C H 0.924519 0.040216 -1.529764 0.06 Uiso 1 1 calc R U . . .
C43A C 1.0295(5) 0.5901(7) -0.4351(5) 0.062(2) Uani 1 1 d . . . . .
H43A H 1.069234 0.528379 -0.462574 0.093 Uiso 1 1 calc R U . . .
H43B H 1.081127 0.600594 -0.396695 0.093 Uiso 1 1 calc R U . . .
H43C H 0.99177 0.657369 -0.487172 0.093 Uiso 1 1 calc R U . . .
O7B O 0.3327(3) 0.3183(3) -0.3348(3) 0.0291(8) Uani 1 1 d . . . . .
O8B O 0.2461(3) 0.2402(3) -0.4101(2) 0.0270(8) Uani 1 1 d . . . . .
O5B O 0.0445(3) 0.2484(3) 0.4011(3) 0.0326(8) Uani 1 1 d . . . . .
O1B O 0.3050(3) 0.8045(3) -1.5882(3) 0.0371(9) Uani 1 1 d . . . . .
O3B O 0.2454(3) 0.6890(3) -0.7938(2) 0.0270(8) Uani 1 1 d . . . . .
O4B O 0.0653(3) 0.7128(3) -0.7743(3) 0.0300(8) Uani 1 1 d . . . . .
O6B O 0.1125(4) 0.0874(3) 0.5144(3) 0.0502(12) Uani 1 1 d . . . . .
O2B O 0.3382(4) 0.9553(4) -1.6390(4) 0.0528(12) Uani 1 1 d . . . . .
C45B C 0.2046(4) 0.5862(4) -0.6510(3) 0.0265(11) Uani 1 1 d . . . . .
C50B C 0.2846(4) 0.5664(4) -0.5817(4) 0.0298(11) Uani 1 1 d . . . . .
H50B H 0.313617 0.619176 -0.584933 0.036 Uiso 1 1 calc R U . . .
C46B C 0.1624(5) 0.5092(4) -0.6457(4) 0.0314(12) Uani 1 1 d . . . . .
H46B H 0.107651 0.52234 -0.693077 0.038 Uiso 1 1 calc R U . . .
C31B C 0.1884(4) 0.1785(4) 0.0349(3) 0.0241(10) Uani 1 1 d . . . . .
H31B H 0.253062 0.109865 0.068108 0.029 Uiso 1 1 calc R U . . .
C32B C 0.1214(4) 0.2228(4) 0.1156(4) 0.0236(10) Uani 1 1 d . . . . .
C51B C 0.3456(5) 0.8685(5) -1.6477(4) 0.0346(13) Uani 1 1 d . . . . .
C14B C 0.2199(4) 0.8017(4) -1.0381(4) 0.0266(11) Uani 1 1 d . . . . .
H14B H 0.19186 0.883585 -1.063549 0.032 Uiso 1 1 calc R U . . .
C39B C 0.3192(4) 0.1471(4) -0.2415(4) 0.0266(11) Uani 1 1 d . . . . .
H39B H 0.372756 0.071857 -0.205332 0.032 Uiso 1 1 calc R U . . .
C42B C 0.2842(4) 0.1362(4) -0.3371(3) 0.0266(11) Uani 1 1 d . . . . .
H42B H 0.22118 0.115453 -0.325821 0.032 Uiso 1 1 calc R U . . .
C53B C 0.0560(5) 0.1835(4) 0.4906(4) 0.0309(11) Uani 1 1 d . . . . .
C5B C 0.3126(4) 0.7977(4) -1.3263(4) 0.0276(11) Uani 1 1 d . . . . .
H5B H 0.283635 0.879292 -1.337165 0.033 Uiso 1 1 calc R U . . .
C30B C 0.2342(4) 0.2587(4) -0.0249(4) 0.0250(10) Uani 1 1 d . . . . .
H30B H 0.171442 0.329052 -0.058283 0.03 Uiso 1 1 calc R U . . .
C7B C 0.3651(4) 0.7789(4) -1.1542(4) 0.0290(11) Uani 1 1 d . . . . .
H7BA H 0.425229 0.737691 -1.102279 0.035 Uiso 1 1 calc R U . . .
H7BB H 0.345444 0.858501 -1.164682 0.035 Uiso 1 1 calc R U . . .
C22B C 0.1637(4) 0.6947(4) -0.7276(4) 0.0270(10) Uani 1 1 d . . . . .
H22B H 0.151402 0.755674 -0.697451 0.032 Uiso 1 1 calc R U . . .
C3B C 0.2634(5) 0.8363(5) -1.5010(4) 0.0355(13) Uani 1 1 d . . . . .
H3B H 0.239222 0.917495 -1.512254 0.043 Uiso 1 1 calc R U . . .
C29B C 0.3027(5) 0.2848(5) 0.0395(4) 0.0345(12) Uani 1 1 d . . . . .
H29C H 0.36912 0.217247 0.067978 0.041 Uiso 1 1 calc R U . . .
H29D H 0.325838 0.340752 0.000024 0.041 Uiso 1 1 calc R U . . .
C38B C 0.3796(4) 0.2234(4) -0.2543(4) 0.0291(11) Uani 1 1 d . . . . .
H38B H 0.459041 0.181563 -0.259957 0.035 Uiso 1 1 calc R U . . .
C9B C 0.1751(4) 0.8074(4) -1.2064(4) 0.0267(10) Uani 1 1 d . . . . .
H9B H 0.156888 0.888124 -1.225786 0.032 Uiso 1 1 calc R U . . .
C35B C 0.2324(4) 0.1884(4) -0.1717(3) 0.0235(10) Uani 1 1 d . . . . .
C44B C 0.3206(4) 0.2889(4) -0.4188(3) 0.0258(10) Uani 1 1 d . . . . .
H44B H 0.39314 0.236247 -0.43189 0.031 Uiso 1 1 calc R U . . .
C47B C 0.2001(5) 0.4125(4) -0.5710(4) 0.0309(12) Uani 1 1 d . . . . .
H47B H 0.171264 0.359633 -0.567932 0.037 Uiso 1 1 calc R U . . .
C49B C 0.3223(4) 0.4694(4) -0.5074(4) 0.0283(11) Uani 1 1 d . . . . .
H49B H 0.378116 0.455452 -0.460611 0.034 Uiso 1 1 calc R U . . .
C12B C 0.0302(4) 0.8368(4) -1.0839(4) 0.0310(11) Uani 1 1 d . . . . .
H12C H 0.007362 0.917443 -1.099377 0.037 Uiso 1 1 calc R U . . .
H12D H -0.033944 0.821505 -1.063981 0.037 Uiso 1 1 calc R U . . .
C17B C 0.1000(4) 0.8324(4) -0.9166(4) 0.0263(10) Uani 1 1 d . . . . .
H17B H 0.074323 0.913496 -0.946049 0.032 Uiso 1 1 calc R U . . .
C8B C 0.2666(4) 0.7553(4) -1.1223(4) 0.0268(11) Uani 1 1 d . . . . .
H8B H 0.289754 0.673659 -1.102013 0.032 Uiso 1 1 calc R U . . .
C40B C 0.1340(4) 0.2955(4) -0.2250(3) 0.0271(11) Uani 1 1 d . . . . .
H40D H 0.159527 0.352272 -0.255213 0.041 Uiso 1 1 calc R U . . .
H40E H 0.081494 0.321342 -0.178989 0.041 Uiso 1 1 calc R U . . .
H40F H 0.09861 0.280524 -0.274612 0.041 Uiso 1 1 calc R U . . .
C36B C 0.2999(4) 0.2080(4) -0.1006(3) 0.0246(10) Uani 1 1 d . . . . .
H36B H 0.355621 0.133544 -0.065169 0.03 Uiso 1 1 calc R U . . .
C10B C 0.2159(5) 0.7666(4) -1.2963(4) 0.0296(11) Uani 1 1 d . . . . .
C13B C 0.1202(4) 0.7790(4) -1.0009(4) 0.0266(10) Uani 1 1 d . . . . .
C15B C 0.2942(4) 0.7703(4) -0.9465(4) 0.0272(10) Uani 1 1 d . . . . .
H15C H 0.335341 0.816632 -0.95454 0.033 Uiso 1 1 calc R U . . .
H15D H 0.346629 0.691887 -0.93104 0.033 Uiso 1 1 calc R U . . .
C18B C 0.1457(5) 0.6553(4) -0.9663(4) 0.0338(12) Uani 1 1 d . . . . .
H18D H 0.160833 0.623762 -1.021236 0.051 Uiso 1 1 calc R U . . .
H18E H 0.082868 0.646 -0.936367 0.051 Uiso 1 1 calc R U . . .
H18F H 0.209638 0.617471 -0.91913 0.051 Uiso 1 1 calc R U . . .
C1B C 0.1264(4) 0.8274(4) -1.3806(4) 0.0314(12) Uani 1 1 d . . . . .
H1BA H 0.09603 0.907473 -1.386747 0.038 Uiso 1 1 calc R U . . .
H1BB H 0.066643 0.803263 -1.365797 0.038 Uiso 1 1 calc R U . . .
C25B C 0.1082(5) 0.1972(4) 0.3286(4) 0.0314(12) Uani 1 1 d . . . . .
H25B H 0.174661 0.130024 0.360834 0.038 Uiso 1 1 calc R U . . .
C28B C 0.2388(5) 0.3279(5) 0.1201(4) 0.0367(13) Uani 1 1 d . . . . .
H28C H 0.286903 0.338955 0.162882 0.044 Uiso 1 1 calc R U . . .
H28D H 0.177074 0.400068 0.092054 0.044 Uiso 1 1 calc R U . . .
C54B C -0.0125(5) 0.2490(5) 0.5557(4) 0.0350(12) Uani 1 1 d . . . . .
H54D H 0.00594 0.311217 0.553231 0.053 Uiso 1 1 calc R U . . .
H54E H 0.001896 0.201683 0.621757 0.053 Uiso 1 1 calc R U . . .
H54F H -0.08987 0.276791 0.534362 0.053 Uiso 1 1 calc R U . . .
C48B C 0.2788(4) 0.3930(4) -0.5013(4) 0.0259(10) Uani 1 1 d . . . . .
C43B C 0.3731(5) 0.0462(4) -0.3735(4) 0.0314(12) Uani 1 1 d . . . . .
H43D H 0.345903 0.044016 -0.434697 0.047 Uiso 1 1 calc R U . . .
H43E H 0.392771 -0.025281 -0.3261 0.047 Uiso 1 1 calc R U . . .
H43F H 0.437616 0.062327 -0.382939 0.047 Uiso 1 1 calc R U . . .
C33B C 0.1272(4) 0.1439(4) -0.0304(4) 0.0286(11) Uani 1 1 d . . . . .
H33C H 0.10918 0.0844 0.009805 0.034 Uiso 1 1 calc R U . . .
H33D H 0.057532 0.207672 -0.05839 0.034 Uiso 1 1 calc R U . . .
C37B C 0.3632(5) 0.2666(5) -0.1645(4) 0.0324(12) Uani 1 1 d . . . . .
H37C H 0.320771 0.347622 -0.182065 0.039 Uiso 1 1 calc R U . . .
H37D H 0.434339 0.248036 -0.131018 0.039 Uiso 1 1 calc R U . . .
C6B C 0.4050(4) 0.7467(4) -1.2466(4) 0.0296(11) Uani 1 1 d . . . . .
H6BA H 0.463096 0.771564 -1.268218 0.036 Uiso 1 1 calc R U . . .
H6BB H 0.436725 0.665427 -1.233301 0.036 Uiso 1 1 calc R U . . .
C41B C 0.0153(5) 0.3259(5) 0.0726(4) 0.0342(12) Uani 1 1 d . . . . .
H41D H 0.033142 0.381242 0.026632 0.051 Uiso 1 1 calc R U . . .
H41E H -0.022053 0.356614 0.124322 0.051 Uiso 1 1 calc R U . . .
H41F H -0.032418 0.305445 0.039551 0.051 Uiso 1 1 calc R U . . .
C26B C 0.1411(5) 0.2829(5) 0.2652(4) 0.0344(12) Uani 1 1 d . . . . .
H26C H 0.19239 0.295563 0.303077 0.041 Uiso 1 1 calc R U . . .
H26D H 0.075676 0.353277 0.242665 0.041 Uiso 1 1 calc R U . . .
C16B C 0.2154(4) 0.7914(4) -0.8666(4) 0.0261(10) Uani 1 1 d . . . . .
H16B H 0.220326 0.848698 -0.838913 0.031 Uiso 1 1 calc R U . . .
C27B C 0.1952(4) 0.2469(4) 0.1785(4) 0.0289(11) Uani 1 1 d . . . . .
H27B H 0.260211 0.175618 0.204632 0.035 Uiso 1 1 calc R U . . .
C20B C 0.0178(4) 0.8181(4) -0.8451(4) 0.0285(11) Uani 1 1 d . . . . .
H20B H -0.043831 0.818512 -0.882291 0.034 Uiso 1 1 calc R U . . .
C19B C 0.2495(5) 0.6410(4) -1.2757(4) 0.0346(12) Uani 1 1 d . . . . .
H19D H 0.275827 0.617523 -1.333549 0.052 Uiso 1 1 calc R U . . .
H19E H 0.186269 0.624799 -1.257409 0.052 Uiso 1 1 calc R U . . .
H19F H 0.307699 0.601313 -1.223039 0.052 Uiso 1 1 calc R U . . .
C24B C 0.0373(5) 0.1662(5) 0.2724(4) 0.0329(12) Uani 1 1 d . . . . .
H24C H -0.034608 0.229476 0.252044 0.04 Uiso 1 1 calc R U . . .
H24D H 0.025181 0.103758 0.314648 0.04 Uiso 1 1 calc R U . . .
C4B C 0.3545(5) 0.7747(4) -1.4210(4) 0.0330(12) Uani 1 1 d . . . . .
H4BA H 0.414587 0.798228 -1.436847 0.04 Uiso 1 1 calc R U . . .
H4BB H 0.383611 0.694619 -1.414448 0.04 Uiso 1 1 calc R U . . .
C23B C 0.0907(5) 0.1335(4) 0.1832(4) 0.0323(12) Uani 1 1 d . . . . .
H23C H 0.039869 0.11911 0.146431 0.039 Uiso 1 1 calc R U . . .
H23D H 0.157528 0.064163 0.204474 0.039 Uiso 1 1 calc R U . . .
C34B C 0.1920(5) 0.1034(4) -0.1131(4) 0.0298(11) Uani 1 1 d . . . . .
H34C H 0.255357 0.03229 -0.086065 0.036 Uiso 1 1 calc R U . . .
H34D H 0.144851 0.091277 -0.155893 0.036 Uiso 1 1 calc R U . . .
C2B C 0.1674(5) 0.8072(5) -1.4778(4) 0.0347(12) Uani 1 1 d . . . . .
H2BA H 0.189335 0.7287 -1.474945 0.042 Uiso 1 1 calc R U . . .
H2BB H 0.10754 0.852457 -1.529495 0.042 Uiso 1 1 calc R U . . .
C11B C 0.0695(4) 0.7974(5) -1.1738(4) 0.0319(12) Uani 1 1 d . . . . .
H11C H 0.081377 0.719355 -1.160581 0.038 Uiso 1 1 calc R U . . .
H11D H 0.011296 0.840963 -1.227113 0.038 Uiso 1 1 calc R U . . .
C21B C -0.0309(5) 0.9127(5) -0.7972(4) 0.0364(13) Uani 1 1 d . . . . .
H21D H -0.07438 0.894311 -0.745789 0.055 Uiso 1 1 calc R U . . .
H21E H -0.077617 0.980525 -0.84529 0.055 Uiso 1 1 calc R U . . .
H21F H 0.028179 0.923774 -0.770112 0.055 Uiso 1 1 calc R U . . .
C52B C 0.4033(5) 0.8161(6) -1.7244(4) 0.0430(15) Uani 1 1 d . . . . .
H52D H 0.48236 0.786319 -1.709652 0.064 Uiso 1 1 calc R U . . .
H52E H 0.38208 0.871464 -1.786914 0.064 Uiso 1 1 calc R U . . .
H52F H 0.382887 0.75623 -1.726615 0.064 Uiso 1 1 calc R U . . .

loop_
_atom_site_aniso_label
_atom_site_aniso_U_11
_atom_site_aniso_U_22
_atom_site_aniso_U_33
_atom_site_aniso_U_23
_atom_site_aniso_U_13
_atom_site_aniso_U_12
O7A 0.0281(19) 0.0249(16) 0.0278(18) -0.0133(14) 0.0002(14) -0.0085(14)
O4A 0.035(2) 0.0270(17) 0.0264(18) -0.0096(14) 0.0006(15) -0.0098(15)
O3A 0.034(2) 0.0282(17) 0.0302(19) -0.0124(15) -0.0017(15) -0.0123(15)
O1A 0.040(2) 0.044(2) 0.0273(19) -0.0127(16) 0.0066(17) -0.0249(19)
O8A 0.028(2) 0.0302(18) 0.035(2) -0.0147(16) -0.0054(16) -0.0042(15)
O5A 0.040(2) 0.057(3) 0.028(2) -0.0204(18) 0.0068(17) -0.026(2)
O6A 0.045(3) 0.081(3) 0.038(2) -0.030(2) 0.008(2) -0.037(3)
O2A 0.084(4) 0.071(3) 0.048(3) -0.031(2) 0.025(3) -0.060(3)
C48A 0.029(3) 0.029(2) 0.025(2) -0.009(2) -0.001(2) -0.010(2)
C36A 0.029(3) 0.022(2) 0.025(2) -0.0085(19) 0.000(2) -0.011(2)
C31A 0.029(3) 0.024(2) 0.023(2) -0.0079(18) 0.001(2) -0.012(2)
C37A 0.027(3) 0.024(2) 0.027(2) -0.0054(19) -0.001(2) -0.009(2)
C10A 0.028(3) 0.026(2) 0.026(2) -0.0063(19) 0.002(2) -0.012(2)
C14A 0.021(2) 0.021(2) 0.031(3) -0.011(2) -0.002(2) -0.0065(19)
C27A 0.027(3) 0.034(3) 0.025(3) -0.014(2) 0.001(2) -0.011(2)
C30A 0.028(3) 0.025(2) 0.023(2) -0.0079(18) 0.002(2) -0.014(2)
C35A 0.026(3) 0.025(2) 0.028(2) -0.0113(19) 0.003(2) -0.012(2)
C5A 0.034(3) 0.028(2) 0.028(3) -0.008(2) 0.001(2) -0.017(2)
C13A 0.025(3) 0.022(2) 0.027(2) -0.0086(19) 0.004(2) -0.0077(19)
C9A 0.025(3) 0.022(2) 0.032(3) -0.009(2) 0.004(2) -0.012(2)
C44A 0.033(3) 0.025(2) 0.026(2) -0.010(2) 0.002(2) -0.009(2)
C32A 0.031(3) 0.029(2) 0.026(2) -0.009(2) 0.001(2) -0.015(2)
C12A 0.031(3) 0.023(2) 0.029(3) -0.008(2) 0.001(2) -0.008(2)
C8A 0.022(2) 0.019(2) 0.026(2) -0.0040(18) -0.0014(19) -0.0075(19)
C20A 0.031(3) 0.026(2) 0.031(3) -0.012(2) 0.008(2) -0.011(2)
C22A 0.031(3) 0.028(2) 0.032(3) -0.012(2) 0.001(2) -0.012(2)
C1A 0.034(3) 0.025(2) 0.025(3) -0.008(2) 0.005(2) -0.009(2)
C11A 0.032(3) 0.021(2) 0.033(3) -0.007(2) 0.004(2) -0.007(2)
C53A 0.042(3) 0.033(3) 0.022(2) -0.005(2) -0.003(2) -0.017(2)
C47A 0.028(3) 0.033(3) 0.036(3) -0.017(2) 0.003(2) -0.009(2)
C2A 0.036(3) 0.036(3) 0.032(3) -0.016(2) 0.010(2) -0.014(2)
C40A 0.037(3) 0.022(2) 0.032(3) -0.008(2) 0.000(2) -0.015(2)
C17A 0.022(3) 0.030(2) 0.033(3) -0.015(2) 0.003(2) -0.011(2)
C15A 0.031(3) 0.021(2) 0.034(3) -0.009(2) -0.005(2) -0.007(2)
C16A 0.025(3) 0.030(3) 0.033(3) -0.013(2) -0.001(2) -0.009(2)
C23A 0.039(3) 0.033(3) 0.025(3) -0.011(2) -0.001(2) -0.016(2)
C45A 0.036(3) 0.029(3) 0.026(3) -0.008(2) -0.004(2) -0.010(2)
C28A 0.030(3) 0.036(3) 0.031(3) -0.016(2) 0.001(2) -0.003(2)
C42A 0.028(3) 0.040(3) 0.039(3) -0.021(3) -0.002(2) -0.005(2)
C38A 0.031(3) 0.024(2) 0.029(3) -0.009(2) 0.003(2) -0.014(2)
C49A 0.032(3) 0.032(3) 0.043(3) -0.022(2) 0.006(2) -0.009(2)
C39A 0.028(3) 0.030(2) 0.032(3) -0.014(2) 0.002(2) -0.012(2)
C25A 0.037(3) 0.043(3) 0.025(3) -0.016(2) 0.007(2) -0.022(3)
C54A 0.037(3) 0.035(3) 0.027(3) -0.013(2) 0.002(2) -0.013(2)
C33A 0.033(3) 0.026(2) 0.031(3) -0.007(2) -0.004(2) -0.008(2)
C46A 0.032(3) 0.039(3) 0.034(3) -0.021(2) 0.007(2) -0.011(2)
C6A 0.045(3) 0.025(2) 0.028(3) -0.002(2) -0.002(2) -0.016(2)
C4A 0.044(3) 0.036(3) 0.025(3) -0.007(2) 0.003(2) -0.025(3)
C34A 0.026(3) 0.027(2) 0.038(3) -0.014(2) -0.002(2) -0.005(2)
C24A 0.050(4) 0.038(3) 0.022(2) -0.006(2) -0.003(2) -0.021(3)
C29A 0.031(3) 0.030(3) 0.022(2) -0.008(2) 0.000(2) -0.002(2)
C26A 0.031(3) 0.045(3) 0.034(3) -0.019(2) 0.009(2) -0.015(2)
C3A 0.037(3) 0.037(3) 0.028(3) -0.012(2) 0.005(2) -0.019(2)
C51A 0.052(4) 0.040(3) 0.030(3) -0.010(2) 0.001(3) -0.022(3)
C7A 0.040(3) 0.017(2) 0.032(3) -0.003(2) -0.006(2) -0.004(2)
C50A 0.031(3) 0.037(3) 0.043(3) -0.021(3) 0.004(2) -0.011(2)
C18A 0.026(3) 0.030(3) 0.027(3) -0.007(2) -0.003(2) -0.006(2)
C19A 0.030(3) 0.045(3) 0.032(3) -0.010(2) 0.002(2) -0.019(2)
C21A 0.044(3) 0.037(3) 0.038(3) -0.016(2) 0.013(3) -0.020(3)
C41A 0.047(4) 0.045(3) 0.030(3) -0.013(2) 0.007(3) -0.028(3)
C52A 0.047(4) 0.045(3) 0.032(3) -0.015(3) 0.005(3) -0.020(3)
C43A 0.032(4) 0.106(6) 0.067(5) -0.063(5) 0.017(3) -0.026(4)
O7B 0.036(2) 0.0347(19) 0.0222(17) -0.0076(15) 0.0069(15) -0.0202(17)
O8B 0.032(2) 0.0244(16) 0.0240(17) -0.0034(14) 0.0011(15) -0.0127(15)
O5B 0.034(2) 0.035(2) 0.0234(18) -0.0080(15) 0.0060(15) -0.0093(16)
O1B 0.051(3) 0.041(2) 0.030(2) -0.0107(17) 0.0126(18) -0.030(2)
O3B 0.0293(19) 0.0270(17) 0.0235(17) -0.0021(14) 0.0033(14) -0.0133(15)
O4B 0.0281(19) 0.0285(18) 0.0313(19) -0.0029(15) 0.0051(15) -0.0131(15)
O6B 0.070(3) 0.032(2) 0.033(2) -0.0026(18) 0.014(2) -0.012(2)
O2B 0.052(3) 0.040(2) 0.066(3) -0.005(2) 0.018(2) -0.025(2)
C45B 0.034(3) 0.025(2) 0.019(2) -0.0075(19) 0.011(2) -0.011(2)
C50B 0.031(3) 0.027(2) 0.034(3) -0.006(2) 0.008(2) -0.016(2)
C46B 0.045(3) 0.034(3) 0.018(2) -0.008(2) 0.001(2) -0.019(2)
C31B 0.030(3) 0.022(2) 0.021(2) -0.0042(18) 0.001(2) -0.012(2)
C32B 0.024(3) 0.026(2) 0.023(2) -0.0059(19) 0.0045(19) -0.012(2)
C51B 0.026(3) 0.042(3) 0.030(3) 0.002(2) -0.005(2) -0.016(2)
C14B 0.028(3) 0.025(2) 0.028(3) -0.0033(19) 0.001(2) -0.014(2)
C39B 0.026(3) 0.024(2) 0.023(2) -0.0031(19) -0.001(2) -0.006(2)
C42B 0.030(3) 0.025(2) 0.023(2) -0.005(2) 0.002(2) -0.011(2)
C53B 0.036(3) 0.032(3) 0.028(3) -0.008(2) 0.008(2) -0.017(2)
C5B 0.029(3) 0.023(2) 0.032(3) -0.005(2) 0.004(2) -0.014(2)
C30B 0.026(3) 0.024(2) 0.026(2) -0.0054(19) 0.003(2) -0.011(2)
C7B 0.031(3) 0.029(3) 0.025(2) -0.005(2) 0.000(2) -0.013(2)
C22B 0.027(3) 0.026(2) 0.028(3) -0.008(2) 0.006(2) -0.010(2)
C3B 0.046(4) 0.031(3) 0.029(3) -0.008(2) 0.010(2) -0.016(3)
C29B 0.034(3) 0.052(3) 0.030(3) -0.014(2) 0.008(2) -0.029(3)
C38B 0.028(3) 0.038(3) 0.022(2) -0.005(2) 0.004(2) -0.016(2)
C9B 0.027(3) 0.024(2) 0.028(3) -0.0027(19) 0.003(2) -0.012(2)
C35B 0.025(3) 0.021(2) 0.023(2) -0.0033(18) 0.0007(19) -0.0101(19)
C44B 0.029(3) 0.025(2) 0.021(2) -0.0081(19) 0.008(2) -0.009(2)
C47B 0.043(3) 0.029(3) 0.026(3) -0.011(2) 0.009(2) -0.019(2)
C49B 0.024(3) 0.032(3) 0.027(3) -0.008(2) 0.008(2) -0.011(2)
C12B 0.027(3) 0.038(3) 0.030(3) -0.005(2) 0.001(2) -0.017(2)
C17B 0.029(3) 0.022(2) 0.026(2) -0.0011(19) 0.001(2) -0.013(2)
C8B 0.030(3) 0.024(2) 0.027(3) -0.0026(19) 0.002(2) -0.015(2)
C40B 0.027(3) 0.026(2) 0.025(2) -0.006(2) 0.000(2) -0.008(2)
C36B 0.023(3) 0.027(2) 0.023(2) -0.0026(19) 0.0026(19) -0.012(2)
C10B 0.031(3) 0.025(2) 0.031(3) -0.005(2) 0.003(2) -0.013(2)
C13B 0.026(3) 0.028(2) 0.028(2) -0.004(2) 0.005(2) -0.015(2)
C15B 0.025(3) 0.027(2) 0.029(3) -0.003(2) 0.003(2) -0.013(2)
C18B 0.039(3) 0.033(3) 0.036(3) -0.009(2) 0.004(2) -0.023(2)
C1B 0.033(3) 0.034(3) 0.025(3) -0.004(2) 0.006(2) -0.015(2)
C25B 0.034(3) 0.036(3) 0.022(2) -0.009(2) 0.004(2) -0.012(2)
C28B 0.047(4) 0.049(3) 0.029(3) -0.017(2) 0.006(2) -0.031(3)
C54B 0.038(3) 0.039(3) 0.026(3) -0.009(2) 0.004(2) -0.013(2)
C48B 0.026(3) 0.022(2) 0.027(2) -0.0102(19) 0.010(2) -0.0050(19)
C43B 0.042(3) 0.022(2) 0.030(3) -0.007(2) 0.005(2) -0.013(2)
C33B 0.033(3) 0.033(3) 0.028(3) -0.010(2) 0.006(2) -0.021(2)
C37B 0.033(3) 0.045(3) 0.024(3) -0.005(2) 0.004(2) -0.023(3)
C6B 0.027(3) 0.028(2) 0.031(3) -0.004(2) 0.005(2) -0.012(2)
C41B 0.033(3) 0.040(3) 0.026(3) -0.007(2) 0.007(2) -0.013(2)
C26B 0.041(3) 0.041(3) 0.029(3) -0.015(2) 0.008(2) -0.022(3)
C16B 0.028(3) 0.025(2) 0.026(2) -0.0026(19) -0.001(2) -0.013(2)
C27B 0.032(3) 0.036(3) 0.022(2) -0.009(2) 0.006(2) -0.016(2)
C20B 0.027(3) 0.027(2) 0.029(3) 0.000(2) 0.002(2) -0.013(2)
C19B 0.042(3) 0.029(3) 0.033(3) -0.009(2) 0.006(2) -0.014(2)
C24B 0.040(3) 0.040(3) 0.027(3) -0.012(2) 0.015(2) -0.023(3)
C4B 0.038(3) 0.031(3) 0.031(3) -0.008(2) 0.008(2) -0.016(2)
C23B 0.042(3) 0.033(3) 0.028(3) -0.009(2) 0.008(2) -0.022(2)
C34B 0.039(3) 0.028(2) 0.029(3) -0.010(2) 0.006(2) -0.019(2)
C2B 0.042(3) 0.040(3) 0.027(3) -0.011(2) 0.002(2) -0.019(3)
C11B 0.029(3) 0.037(3) 0.032(3) -0.006(2) 0.003(2) -0.018(2)
C21B 0.030(3) 0.034(3) 0.039(3) -0.006(2) 0.011(2) -0.010(2)
C52B 0.034(3) 0.067(4) 0.032(3) -0.007(3) 0.003(2) -0.028(3)

loop_
_atom_type_symbol
_atom_type_description
_atom_type_scat_dispersion_real
_atom_type_scat_dispersion_imag
_atom_type_scat_source
C C 0.0181 0.0091 'International Tables Vol C Tables 4.2.6.8 and 6.1.1.4'
H H 0 0 'International Tables Vol C Tables 4.2.6.8 and 6.1.1.4'
O O 0.0492 0.0322 'International Tables Vol C Tables 4.2.6.8 and 6.1.1.4'

loop_
_exptl_crystal_face_index_h
_exptl_crystal_face_index_k
_exptl_crystal_face_index_l
_exptl_crystal_face_perp_dist
-8 -4 4 0.1462
-5 -6 -8 0.1303
-2 -9 -3 0.0833
3 9 2 0.089
0 -8 -1 0.064
3 -6 1 0.0908
-4 4 -4 0.0926
-5 1 -5 0.1077
5 -1 5 0.1388
8 3 2 0.1178
-6 -4 -7 0.125
-6 -2 6 0.1441
7 7 3 0.1066
6 8 2 0.1019
-1 -8 0 0.0646
-1 8 1 0.0646
8 4 -4 0.1415
2 -6 1 0.0846
-2 6 -1 0.0754
-5 -5 5 0.1306
-5 -1 -7 0.1171
8 5 4 0.1173

loop_
_geom_angle_atom_site_label_1
_geom_angle_atom_site_label_2
_geom_angle_atom_site_label_3
_geom_angle
_geom_angle_site_symmetry_1
_geom_angle_site_symmetry_3
_geom_angle_publ_flag
C44A O7A C38A 112.1(4) . . ?
C22A O4A C20A 112.5(4) . . ?
C22A O3A C16A 110.9(4) . . ?
C51A O1A C3A 117.6(5) . . ?
C44A O8A C42A 112.9(4) . . ?
C53A O5A C25A 118.8(5) . . ?
C49A C48A C47A 118.2(5) . . ?
C49A C48A C44A 121.7(5) . . ?
C47A C48A C44A 120.1(5) . . ?
C30A C36A C37A 119.5(4) . . ?
C30A C36A C35A 114.6(4) . . ?
C37A C36A C35A 104.7(4) . . ?
C30A C36A H36A 105.7 . . ?
C37A C36A H36A 105.7 . . ?
C35A C36A H36A 105.7 . . ?
C33A C31A C30A 111.5(4) . . ?
C33A C31A C32A 115.2(4) . . ?
C30A C31A C32A 112.5(4) . . ?
C33A C31A H31A 105.6 . . ?
C30A C31A H31A 105.6 . . ?
C32A C31A H31A 105.6 . . ?
C36A C37A C38A 104.3(4) . . ?
C36A C37A H37A 110.9 . . ?
C38A C37A H37A 110.9 . . ?
C36A C37A H37B 110.9 . . ?
C38A C37A H37B 110.9 . . ?
H37A C37A H37B 108.9 . . ?
C19A C10A C1A 109.6(4) . . ?
C19A C10A C9A 111.5(4) . . ?
C1A C10A C9A 109.6(4) . . ?
C19A C10A C5A 112.5(4) . . ?
C1A C10A C5A 106.4(4) . . ?
C9A C10A C5A 107.0(4) . . ?
C8A C14A C13A 113.8(4) . . ?
C8A C14A C15A 120.1(4) . . ?
C13A C14A C15A 104.1(4) . . ?
C8A C14A H14A 106 . . ?
C13A C14A H14A 106 . . ?
C15A C14A H14A 106 . . ?
C28A C27A C26A 110.9(4) . . ?
C28A C27A C32A 112.1(4) . . ?
C26A C27A C32A 113.3(5) . . ?
C28A C27A H27A 106.7 . . ?
C26A C27A H27A 106.7 . . ?
C32A C27A H27A 106.7 . . ?
C36A C30A C29A 110.3(4) . . ?
C36A C30A C31A 108.6(4) . . ?
C29A C30A C31A 111.1(4) . . ?
C36A C30A H30A 108.9 . . ?
C29A C30A H30A 108.9 . . ?
C31A C30A H30A 108.9 . . ?
C34A C35A C39A 116.2(5) . . ?
C34A C35A C40A 109.9(4) . . ?
C39A C35A C40A 110.9(4) . . ?
C34A C35A C36A 107.5(4) . . ?
C39A C35A C36A 99.1(4) . . ?
C40A C35A C36A 112.8(4) . . ?
C4A C5A C6A 111.4(4) . . ?
C4A C5A C10A 112.0(5) . . ?
C6A C5A C10A 112.7(4) . . ?
C4A C5A H5A 106.8 . . ?
C6A C5A H5A 106.8 . . ?
C10A C5A H5A 106.8 . . ?
C12A C13A C17A 115.6(4) . . ?
C12A C13A C14A 108.3(4) . . ?
C17A C13A C14A 99.3(4) . . ?
C12A C13A C18A 109.2(4) . . ?
C17A C13A C18A 111.2(4) . . ?
C14A C13A C18A 113.0(4) . . ?
C11A C9A C10A 114.1(4) . . ?
C11A C9A C8A 111.9(4) . . ?
C10A C9A C8A 112.4(4) . . ?
C11A C9A H9A 105.9 . . ?
C10A C9A H9A 105.9 . . ?
C8A C9A H9A 105.9 . . ?
O7A C44A O8A 110.8(4) . . ?
O7A C44A C48A 109.2(4) . . ?
O8A C44A C48A 107.3(4) . . ?
O7A C44A H44A 109.9 . . ?
O8A C44A H44A 109.9 . . ?
C48A C44A H44A 109.9 . . ?
C23A C32A C41A 108.9(4) . . ?
C23A C32A C31A 110.9(4) . . ?
C41A C32A C31A 111.4(4) . . ?
C23A C32A C27A 107.0(4) . . ?
C41A C32A C27A 112.1(5) . . ?
C31A C32A C27A 106.4(4) . . ?
C13A C12A C11A 110.9(4) . . ?
C13A C12A H12A 109.4 . . ?
C11A C12A H12A 109.4 . . ?
C13A C12A H12B 109.4 . . ?
C11A C12A H12B 109.4 . . ?
H12A C12A H12B 108 . . ?
C14A C8A C7A 111.0(4) . . ?
C14A C8A C9A 109.0(4) . . ?
C7A C8A C9A 110.1(4) . . ?
C14A C8A H8A 108.9 . . ?
C7A C8A H8A 108.9 . . ?
C9A C8A H8A 108.9 . . ?
O4A C20A C17A 111.2(4) . . ?
O4A C20A C21A 110.8(4) . . ?
C17A C20A C21A 112.9(5) . . ?
O4A C20A H20A 107.2 . . ?
C17A C20A H20A 107.2 . . ?
C21A C20A H20A 107.2 . . ?
O3A C22A O4A 110.5(4) . . ?
O3A C22A C45A 108.6(4) . . ?
O4A C22A C45A 107.4(4) . . ?
O3A C22A H22A 110.1 . . ?
O4A C22A H22A 110.1 . . ?
C45A C22A H22A 110.1 . . ?
C2A C1A C10A 113.1(4) . . ?
C2A C1A H1AA 109 . . ?
C10A C1A H1AA 109 . . ?
C2A C1A H1AB 109 . . ?
C10A C1A H1AB 109 . . ?
H1AA C1A H1AB 107.8 . . ?
C9A C11A C12A 113.8(4) . . ?
C9A C11A H11A 108.8 . . ?
C12A C11A H11A 108.8 . . ?
C9A C11A H11B 108.8 . . ?
C12A C11A H11B 108.8 . . ?
H11A C11A H11B 107.7 . . ?
O6A C53A O5A 124.1(5) . . ?
O6A C53A C54A 125.0(5) . . ?
O5A C53A C54A 110.9(5) . . ?
C46A C47A C48A 121.0(5) . . ?
C46A C47A H47A 119.5 . . ?
C48A C47A H47A 119.5 . . ?
C3A C2A C1A 111.2(4) . . ?
C3A C2A H2AA 109.4 . . ?
C1A C2A H2AA 109.4 . . ?
C3A C2A H2AB 109.4 . . ?
C1A C2A H2AB 109.4 . . ?
H2AA C2A H2AB 108 . . ?
C35A C40A H40A 109.5 . . ?
C35A C40A H40B 109.5 . . ?
H40A C40A H40B 109.5 . . ?
C35A C40A H40C 109.5 . . ?
H40A C40A H40C 109.5 . . ?
H40B C40A H40C 109.5 . . ?
C20A C17A C13A 119.4(4) . . ?
C20A C17A C16A 114.1(4) . . ?
C13A C17A C16A 104.6(4) . . ?
C20A C17A H17A 105.9 . . ?
C13A C17A H17A 105.9 . . ?
C16A C17A H17A 105.9 . . ?
C16A C15A C14A 104.6(4) . . ?
C16A C15A H15A 110.8 . . ?
C14A C15A H15A 110.8 . . ?
C16A C15A H15B 110.8 . . ?
C14A C15A H15B 110.8 . . ?
H15A C15A H15B 108.9 . . ?
O3A C16A C15A 108.0(4) . . ?
O3A C16A C17A 110.4(4) . . ?
C15A C16A C17A 105.2(4) . . ?
O3A C16A H16A 111 . . ?
C15A C16A H16A 111 . . ?
C17A C16A H16A 111 . . ?
C32A C23A C24A 113.7(5) . . ?
C32A C23A H23A 108.8 . . ?
C24A C23A H23A 108.8 . . ?
C32A C23A H23B 108.8 . . ?
C24A C23A H23B 108.8 . . ?
H23A C23A H23B 107.7 . . ?
C50A C45A C46A 119.1(5) . . ?
C50A C45A C22A 119.6(5) . . ?
C46A C45A C22A 121.3(5) . . ?
C27A C28A C29A 111.2(4) . . ?
C27A C28A H28A 109.4 . . ?
C29A C28A H28A 109.4 . . ?
C27A C28A H28B 109.4 . . ?
C29A C28A H28B 109.4 . . ?
H28A C28A H28B 108 . . ?
O8A C42A C43A 111.5(5) . . ?
O8A C42A C39A 111.7(4) . . ?
C43A C42A C39A 111.3(5) . . ?
O8A C42A H42A 107.3 . . ?
C43A C42A H42A 107.3 . . ?
C39A C42A H42A 107.3 . . ?
O7A C38A C37A 107.5(4) . . ?
O7A C38A C39A 110.9(4) . . ?
C37A C38A C39A 105.3(4) . . ?
O7A C38A H38A 111 . . ?
C37A C38A H38A 111 . . ?
C39A C38A H38A 111 . . ?
C48A C49A C50A 120.9(5) . . ?
C48A C49A H49A 119.5 . . ?
C50A C49A H49A 119.5 . . ?
C35A C39A C42A 119.7(5) . . ?
C35A C39A C38A 105.0(4) . . ?
C42A C39A C38A 113.3(4) . . ?
C35A C39A H39A 106 . . ?
C42A C39A H39A 106 . . ?
C38A C39A H39A 106 . . ?
O5A C25A C26A 105.2(5) . . ?
O5A C25A C24A 110.9(5) . . ?
C26A C25A C24A 111.9(5) . . ?
O5A C25A H25A 109.6 . . ?
C26A C25A H25A 109.6 . . ?
C24A C25A H25A 109.6 . . ?
C53A C54A H54A 109.5 . . ?
C53A C54A H54B 109.5 . . ?
H54A C54A H54B 109.5 . . ?
C53A C54A H54C 109.5 . . ?
H54A C54A H54C 109.5 . . ?
H54B C54A H54C 109.5 . . ?
C34A C33A C31A 113.6(4) . . ?
C34A C33A H33A 108.9 . . ?
C31A C33A H33A 108.9 . . ?
C34A C33A H33B 108.9 . . ?
C31A C33A H33B 108.9 . . ?
H33A C33A H33B 107.7 . . ?
C47A C46A C45A 120.3(5) . . ?
C47A C46A H46A 119.9 . . ?
C45A C46A H46A 119.9 . . ?
C5A C6A C7A 111.3(4) . . ?
C5A C6A H6AA 109.4 . . ?
C7A C6A H6AA 109.4 . . ?
C5A C6A H6AB 109.4 . . ?
C7A C6A H6AB 109.4 . . ?
H6AA C6A H6AB 108 . . ?
C3A C4A C5A 111.2(4) . . ?
C3A C4A H4AA 109.4 . . ?
C5A C4A H4AA 109.4 . . ?
C3A C4A H4AB 109.4 . . ?
C5A C4A H4AB 109.4 . . ?
H4AA C4A H4AB 108 . . ?
C35A C34A C33A 111.6(4) . . ?
C35A C34A H34A 109.3 . . ?
C33A C34A H34A 109.3 . . ?
C35A C34A H34B 109.3 . . ?
C33A C34A H34B 109.3 . . ?
H34A C34A H34B 108 . . ?
C25A C24A C23A 111.6(4) . . ?
C25A C24A H24A 109.3 . . ?
C23A C24A H24A 109.3 . . ?
C25A C24A H24B 109.3 . . ?
C23A C24A H24B 109.3 . . ?
H24A C24A H24B 108 . . ?
C30A C29A C28A 113.4(4) . . ?
C30A C29A H29A 108.9 . . ?
C28A C29A H29A 108.9 . . ?
C30A C29A H29B 108.9 . . ?
C28A C29A H29B 108.9 . . ?
H29A C29A H29B 107.7 . . ?
C25A C26A C27A 111.0(5) . . ?
C25A C26A H26A 109.4 . . ?
C27A C26A H26A 109.4 . . ?
C25A C26A H26B 109.4 . . ?
C27A C26A H26B 109.4 . . ?
H26A C26A H26B 108 . . ?
O1A C3A C4A 108.4(4) . . ?
O1A C3A C2A 108.1(5) . . ?
C4A C3A C2A 112.4(4) . . ?
O1A C3A H3A 109.3 . . ?
C4A C3A H3A 109.3 . . ?
C2A C3A H3A 109.3 . . ?
O2A C51A O1A 123.7(6) . . ?
O2A C51A C52A 125.3(6) . . ?
O1A C51A C52A 111.1(5) . . ?
C6A C7A C8A 113.1(4) . . ?
C6A C7A H7AA 108.9 . . ?
C8A C7A H7AA 108.9 . . ?
C6A C7A H7AB 108.9 . . ?
C8A C7A H7AB 108.9 . . ?
H7AA C7A H7AB 107.8 . . ?
C45A C50A C49A 120.5(6) . . ?
C45A C50A H50A 119.8 . . ?
C49A C50A H50A 119.8 . . ?
C13A C18A H18A 109.5 . . ?
C13A C18A H18B 109.5 . . ?
H18A C18A H18B 109.5 . . ?
C13A C18A H18C 109.5 . . ?
H18A C18A H18C 109.5 . . ?
H18B C18A H18C 109.5 . . ?
C10A C19A H19A 109.5 . . ?
C10A C19A H19B 109.5 . . ?
H19A C19A H19B 109.5 . . ?
C10A C19A H19C 109.5 . . ?
H19A C19A H19C 109.5 . . ?
H19B C19A H19C 109.5 . . ?
C20A C21A H21A 109.5 . . ?
C20A C21A H21B 109.5 . . ?
H21A C21A H21B 109.5 . . ?
C20A C21A H21C 109.5 . . ?
H21A C21A H21C 109.5 . . ?
H21B C21A H21C 109.5 . . ?
C32A C41A H41A 109.5 . . ?
C32A C41A H41B 109.5 . . ?
H41A C41A H41B 109.5 . . ?
C32A C41A H41C 109.5 . . ?
H41A C41A H41C 109.5 . . ?
H41B C41A H41C 109.5 . . ?
C51A C52A H52A 109.5 . . ?
C51A C52A H52B 109.5 . . ?
H52A C52A H52B 109.5 . . ?
C51A C52A H52C 109.5 . . ?
H52A C52A H52C 109.5 . . ?
H52B C52A H52C 109.5 . . ?
C42A C43A H43A 109.5 . . ?
C42A C43A H43B 109.5 . . ?
H43A C43A H43B 109.5 . . ?
C42A C43A H43C 109.5 . . ?
H43A C43A H43C 109.5 . . ?
H43B C43A H43C 109.5 . . ?
C44B O7B C38B 111.5(4) . . ?
C44B O8B C42B 112.4(4) . . ?
C53B O5B C25B 117.6(4) . . ?
C51B O1B C3B 116.8(4) . . ?
C22B O3B C16B 111.4(4) . . ?
C22B O4B C20B 112.6(4) . . ?
C46B C45B C50B 119.6(5) . . ?
C46B C45B C22B 122.6(5) . . ?
C50B C45B C22B 117.7(5) . . ?
C45B C50B C49B 120.1(5) . . ?
C45B C50B H50B 119.9 . . ?
C49B C50B H50B 119.9 . . ?
C45B C46B C47B 120.1(5) . . ?
C45B C46B H46B 120 . . ?
C47B C46B H46B 120 . . ?
C30B C31B C33B 111.5(4) . . ?
C30B C31B C32B 112.0(4) . . ?
C33B C31B C32B 114.0(4) . . ?
C30B C31B H31B 106.2 . . ?
C33B C31B H31B 106.2 . . ?
C32B C31B H31B 106.2 . . ?
C41B C32B C31B 110.9(4) . . ?
C41B C32B C27B 112.1(4) . . ?
C31B C32B C27B 108.1(4) . . ?
C41B C32B C23B 108.6(4) . . ?
C31B C32B C23B 110.7(4) . . ?
C27B C32B C23B 106.4(4) . . ?
O2B C51B O1B 123.8(6) . . ?
O2B C51B C52B 125.1(6) . . ?
O1B C51B C52B 111.1(5) . . ?
C8B C14B C15B 120.0(4) . . ?
C8B C14B C13B 114.0(4) . . ?
C15B C14B C13B 104.4(4) . . ?
C8B C14B H14B 105.8 . . ?
C15B C14B H14B 105.8 . . ?
C13B C14B H14B 105.8 . . ?
C42B C39B C35B 119.7(4) . . ?
C42B C39B C38B 113.2(4) . . ?
C35B C39B C38B 103.9(4) . . ?
C42B C39B H39B 106.4 . . ?
C35B C39B H39B 106.4 . . ?
C38B C39B H39B 106.4 . . ?
O8B C42B C43B 110.3(4) . . ?
O8B C42B C39B 111.1(4) . . ?
C43B C42B C39B 113.6(4) . . ?
O8B C42B H42B 107.2 . . ?
C43B C42B H42B 107.2 . . ?
C39B C42B H42B 107.2 . . ?
O6B C53B O5B 124.1(5) . . ?
O6B C53B C54B 125.2(5) . . ?
O5B C53B C54B 110.7(4) . . ?
C6B C5B C4B 111.4(4) . . ?
C6B C5B C10B 112.4(4) . . ?
C4B C5B C10B 113.7(4) . . ?
C6B C5B H5B 106.2 . . ?
C4B C5B H5B 106.2 . . ?
C10B C5B H5B 106.2 . . ?
C36B C30B C29B 111.8(4) . . ?
C36B C30B C31B 108.4(4) . . ?
C29B C30B C31B 111.2(4) . . ?
C36B C30B H30B 108.4 . . ?
C29B C30B H30B 108.4 . . ?
C31B C30B H30B 108.4 . . ?
C8B C7B C6B 112.6(4) . . ?
C8B C7B H7BA 109.1 . . ?
C6B C7B H7BA 109.1 . . ?
C8B C7B H7BB 109.1 . . ?
C6B C7B H7BB 109.1 . . ?
H7BA C7B H7BB 107.8 . . ?
O4B C22B O3B 110.8(4) . . ?
O4B C22B C45B 109.4(4) . . ?
O3B C22B C45B 107.8(4) . . ?
O4B C22B H22B 109.6 . . ?
O3B C22B H22B 109.6 . . ?
C45B C22B H22B 109.6 . . ?
O1B C3B C2B 108.1(4) . . ?
O1B C3B C4B 108.2(5) . . ?
C2B C3B C4B 111.6(5) . . ?
O1B C3B H3B 109.7 . . ?
C2B C3B H3B 109.7 . . ?
C4B C3B H3B 109.7 . . ?
C28B C29B C30B 111.6(5) . . ?
C28B C29B H29C 109.3 . . ?
C30B C29B H29C 109.3 . . ?
C28B C29B H29D 109.3 . . ?
C30B C29B H29D 109.3 . . ?
H29C C29B H29D 108 . . ?
O7B C38B C37B 106.3(4) . . ?
O7B C38B C39B 112.3(4) . . ?
C37B C38B C39B 106.3(4) . . ?
O7B C38B H38B 110.6 . . ?
C37B C38B H38B 110.6 . . ?
C39B C38B H38B 110.6 . . ?
C11B C9B C10B 114.5(4) . . ?
C11B C9B C8B 112.1(4) . . ?
C10B C9B C8B 112.0(4) . . ?
C11B C9B H9B 105.8 . . ?
C10B C9B H9B 105.8 . . ?
C8B C9B H9B 105.8 . . ?
C36B C35B C34B 106.9(4) . . ?
C36B C35B C39B 100.2(4) . . ?
C34B C35B C39B 115.6(4) . . ?
C36B C35B C40B 112.6(4) . . ?
C34B C35B C40B 110.1(4) . . ?
C39B C35B C40B 111.1(4) . . ?
O8B C44B O7B 111.6(4) . . ?
O8B C44B C48B 109.2(4) . . ?
O7B C44B C48B 107.8(4) . . ?
O8B C44B H44B 109.4 . . ?
O7B C44B H44B 109.4 . . ?
C48B C44B H44B 109.4 . . ?
C48B C47B C46B 120.5(5) . . ?
C48B C47B H47B 119.7 . . ?
C46B C47B H47B 119.7 . . ?
C48B C49B C50B 120.2(5) . . ?
C48B C49B H49B 119.9 . . ?
C50B C49B H49B 119.9 . . ?
C13B C12B C11B 111.3(4) . . ?
C13B C12B H12C 109.4 . . ?
C11B C12B H12C 109.4 . . ?
C13B C12B H12D 109.4 . . ?
C11B C12B H12D 109.4 . . ?
H12C C12B H12D 108 . . ?
C20B C17B C13B 120.3(4) . . ?
C20B C17B C16B 112.3(4) . . ?
C13B C17B C16B 104.1(4) . . ?
C20B C17B H17B 106.4 . . ?
C13B C17B H17B 106.4 . . ?
C16B C17B H17B 106.4 . . ?
C14B C8B C7B 111.3(4) . . ?
C14B C8B C9B 108.4(4) . . ?
C7B C8B C9B 110.6(4) . . ?
C14B C8B H8B 108.9 . . ?
C7B C8B H8B 108.9 . . ?
C9B C8B H8B 108.9 . . ?
C35B C40B H40D 109.5 . . ?
C35B C40B H40E 109.5 . . ?
H40D C40B H40E 109.5 . . ?
C35B C40B H40F 109.5 . . ?
H40D C40B H40F 109.5 . . ?
H40E C40B H40F 109.5 . . ?
C30B C36B C35B 113.7(4) . . ?
C30B C36B C37B 119.0(4) . . ?
C35B C36B C37B 104.6(4) . . ?
C30B C36B H36B 106.2 . . ?
C35B C36B H36B 106.2 . . ?
C37B C36B H36B 106.2 . . ?
C1B C10B C9B 110.5(4) . . ?
C1B C10B C19B 108.7(4) . . ?
C9B C10B C19B 111.4(4) . . ?
C1B C10B C5B 107.3(4) . . ?
C9B C10B C5B 106.9(4) . . ?
C19B C10B C5B 112.0(4) . . ?
C12B C13B C18B 110.2(4) . . ?
C12B C13B C17B 115.3(4) . . ?
C18B C13B C17B 111.8(4) . . ?
C12B C13B C14B 106.9(4) . . ?
C18B C13B C14B 113.3(4) . . ?
C17B C13B C14B 98.9(4) . . ?
C14B C15B C16B 104.8(4) . . ?
C14B C15B H15C 110.8 . . ?
C16B C15B H15C 110.8 . . ?
C14B C15B H15D 110.8 . . ?
C16B C15B H15D 110.8 . . ?
H15C C15B H15D 108.9 . . ?
C13B C18B H18D 109.5 . . ?
C13B C18B H18E 109.5 . . ?
H18D C18B H18E 109.5 . . ?
C13B C18B H18F 109.5 . . ?
H18D C18B H18F 109.5 . . ?
H18E C18B H18F 109.5 . . ?
C10B C1B C2B 113.5(5) . . ?
C10B C1B H1BA 108.9 . . ?
C2B C1B H1BA 108.9 . . ?
C10B C1B H1BB 108.9 . . ?
C2B C1B H1BB 108.9 . . ?
H1BA C1B H1BB 107.7 . . ?
O5B C25B C26B 105.7(4) . . ?
O5B C25B C24B 109.1(4) . . ?
C26B C25B C24B 112.0(4) . . ?
O5B C25B H25B 110 . . ?
C26B C25B H25B 110 . . ?
C24B C25B H25B 110 . . ?
C27B C28B C29B 110.7(5) . . ?
C27B C28B H28C 109.5 . . ?
C29B C28B H28C 109.5 . . ?
C27B C28B H28D 109.5 . . ?
C29B C28B H28D 109.5 . . ?
H28C C28B H28D 108.1 . . ?
C53B C54B H54D 109.5 . . ?
C53B C54B H54E 109.5 . . ?
H54D C54B H54E 109.5 . . ?
C53B C54B H54F 109.5 . . ?
H54D C54B H54F 109.5 . . ?
H54E C54B H54F 109.5 . . ?
C47B C48B C49B 119.5(5) . . ?
C47B C48B C44B 121.6(5) . . ?
C49B C48B C44B 118.9(5) . . ?
C42B C43B H43D 109.5 . . ?
C42B C43B H43E 109.5 . . ?
H43D C43B H43E 109.5 . . ?
C42B C43B H43F 109.5 . . ?
H43D C43B H43F 109.5 . . ?
H43E C43B H43F 109.5 . . ?
C34B C33B C31B 114.2(4) . . ?
C34B C33B H33C 108.7 . . ?
C31B C33B H33C 108.7 . . ?
C34B C33B H33D 108.7 . . ?
C31B C33B H33D 108.7 . . ?
H33C C33B H33D 107.6 . . ?
C38B C37B C36B 104.7(4) . . ?
C38B C37B H37C 110.8 . . ?
C36B C37B H37C 110.8 . . ?
C38B C37B H37D 110.8 . . ?
C36B C37B H37D 110.8 . . ?
H37C C37B H37D 108.9 . . ?
C5B C6B C7B 111.5(4) . . ?
C5B C6B H6BA 109.3 . . ?
C7B C6B H6BA 109.3 . . ?
C5B C6B H6BB 109.3 . . ?
C7B C6B H6BB 109.3 . . ?
H6BA C6B H6BB 108 . . ?
C32B C41B H41D 109.5 . . ?
C32B C41B H41E 109.5 . . ?
H41D C41B H41E 109.5 . . ?
C32B C41B H41F 109.5 . . ?
H41D C41B H41F 109.5 . . ?
H41E C41B H41F 109.5 . . ?
C25B C26B C27B 111.6(5) . . ?
C25B C26B H26C 109.3 . . ?
C27B C26B H26C 109.3 . . ?
C25B C26B H26D 109.3 . . ?
C27B C26B H26D 109.3 . . ?
H26C C26B H26D 108 . . ?
O3B C16B C17B 112.0(4) . . ?
O3B C16B C15B 107.7(4) . . ?
C17B C16B C15B 105.4(4) . . ?
O3B C16B H16B 110.6 . . ?
C17B C16B H16B 110.6 . . ?
C15B C16B H16B 110.6 . . ?
C26B C27B C28B 111.5(4) . . ?
C26B C27B C32B 113.0(5) . . ?
C28B C27B C32B 112.5(4) . . ?
C26B C27B H27B 106.4 . . ?
C28B C27B H27B 106.4 . . ?
C32B C27B H27B 106.4 . . ?
O4B C20B C17B 110.9(4) . . ?
O4B C20B C21B 111.2(4) . . ?
C17B C20B C21B 113.0(4) . . ?
O4B C20B H20B 107.1 . . ?
C17B C20B H20B 107.1 . . ?
C21B C20B H20B 107.1 . . ?
C10B C19B H19D 109.5 . . ?
C10B C19B H19E 109.5 . . ?
H19D C19B H19E 109.5 . . ?
C10B C19B H19F 109.5 . . ?
H19D C19B H19F 109.5 . . ?
H19E C19B H19F 109.5 . . ?
C25B C24B C23B 111.5(5) . . ?
C25B C24B H24C 109.3 . . ?
C23B C24B H24C 109.3 . . ?
C25B C24B H24D 109.3 . . ?
C23B C24B H24D 109.3 . . ?
H24C C24B H24D 108 . . ?
C3B C4B C5B 110.2(5) . . ?
C3B C4B H4BA 109.6 . . ?
C5B C4B H4BA 109.6 . . ?
C3B C4B H4BB 109.6 . . ?
C5B C4B H4BB 109.6 . . ?
H4BA C4B H4BB 108.1 . . ?
C24B C23B C32B 113.5(4) . . ?
C24B C23B H23C 108.9 . . ?
C32B C23B H23C 108.9 . . ?
C24B C23B H23D 108.9 . . ?
C32B C23B H23D 108.9 . . ?
H23C C23B H23D 107.7 . . ?
C35B C34B C33B 110.8(4) . . ?
C35B C34B H34C 109.5 . . ?
C33B C34B H34C 109.5 . . ?
C35B C34B H34D 109.5 . . ?
C33B C34B H34D 109.5 . . ?
H34C C34B H34D 108.1 . . ?
C3B C2B C1B 111.0(5) . . ?
C3B C2B H2BA 109.4 . . ?
C1B C2B H2BA 109.4 . . ?
C3B C2B H2BB 109.4 . . ?
C1B C2B H2BB 109.4 . . ?
H2BA C2B H2BB 108 . . ?
C9B C11B C12B 114.2(4) . . ?
C9B C11B H11C 108.7 . . ?
C12B C11B H11C 108.7 . . ?
C9B C11B H11D 108.7 . . ?
C12B C11B H11D 108.7 . . ?
H11C C11B H11D 107.6 . . ?
C20B C21B H21D 109.5 . . ?
C20B C21B H21E 109.5 . . ?
H21D C21B H21E 109.5 . . ?
C20B C21B H21F 109.5 . . ?
H21D C21B H21F 109.5 . . ?
H21E C21B H21F 109.5 . . ?
C51B C52B H52D 109.5 . . ?
C51B C52B H52E 109.5 . . ?
H52D C52B H52E 109.5 . . ?
C51B C52B H52F 109.5 . . ?
H52D C52B H52F 109.5 . . ?
H52E C52B H52F 109.5 . . ?

loop_
_geom_bond_atom_site_label_1
_geom_bond_atom_site_label_2
_geom_bond_distance
_geom_bond_site_symmetry_2
_geom_bond_publ_flag
O7A C44A 1.402(6) . ?
O7A C38A 1.447(6) . ?
O4A C22A 1.424(6) . ?
O4A C20A 1.447(6) . ?
O3A C22A 1.410(6) . ?
O3A C16A 1.443(6) . ?
O1A C51A 1.336(7) . ?
O1A C3A 1.453(7) . ?
O8A C44A 1.414(6) . ?
O8A C42A 1.441(6) . ?
O5A C53A 1.333(6) . ?
O5A C25A 1.454(6) . ?
O6A C53A 1.205(7) . ?
O2A C51A 1.196(8) . ?
C48A C49A 1.385(8) . ?
C48A C47A 1.399(7) . ?
C48A C44A 1.507(7) . ?
C36A C30A 1.520(7) . ?
C36A C37A 1.528(6) . ?
C36A C35A 1.538(6) . ?
C36A H36A 1 . ?
C31A C33A 1.542(6) . ?
C31A C30A 1.544(6) . ?
C31A C32A 1.549(7) . ?
C31A H31A 1 . ?
C37A C38A 1.543(7) . ?
C37A H37A 0.99 . ?
C37A H37B 0.99 . ?
C10A C19A 1.534(7) . ?
C10A C1A 1.543(6) . ?
C10A C9A 1.551(7) . ?
C10A C5A 1.559(7) . ?
C14A C8A 1.515(7) . ?
C14A C13A 1.543(6) . ?
C14A C15A 1.548(6) . ?
C14A H14A 1 . ?
C27A C28A 1.525(7) . ?
C27A C26A 1.533(7) . ?
C27A C32A 1.556(7) . ?
C27A H27A 1 . ?
C30A C29A 1.525(6) . ?
C30A H30A 1 . ?
C35A C34A 1.527(7) . ?
C35A C39A 1.528(7) . ?
C35A C40A 1.535(7) . ?
C5A C4A 1.527(7) . ?
C5A C6A 1.527(7) . ?
C5A H5A 1 . ?
C13A C12A 1.525(6) . ?
C13A C17A 1.534(7) . ?
C13A C18A 1.543(7) . ?
C9A C11A 1.535(7) . ?
C9A C8A 1.555(6) . ?
C9A H9A 1 . ?
C44A H44A 1 . ?
C32A C23A 1.540(6) . ?
C32A C41A 1.542(7) . ?
C12A C11A 1.541(7) . ?
C12A H12A 0.99 . ?
C12A H12B 0.99 . ?
C8A C7A 1.538(6) . ?
C8A H8A 1 . ?
C20A C17A 1.524(7) . ?
C20A C21A 1.524(8) . ?
C20A H20A 1 . ?
C22A C45A 1.520(7) . ?
C22A H22A 1 . ?
C1A C2A 1.538(7) . ?
C1A H1AA 0.99 . ?
C1A H1AB 0.99 . ?
C11A H11A 0.99 . ?
C11A H11B 0.99 . ?
C53A C54A 1.500(8) . ?
C47A C46A 1.382(7) . ?
C47A H47A 0.95 . ?
C2A C3A 1.518(7) . ?
C2A H2AA 0.99 . ?
C2A H2AB 0.99 . ?
C40A H40A 0.98 . ?
C40A H40B 0.98 . ?
C40A H40C 0.98 . ?
C17A C16A 1.556(7) . ?
C17A H17A 1 . ?
C15A C16A 1.545(7) . ?
C15A H15A 0.99 . ?
C15A H15B 0.99 . ?
C16A H16A 1 . ?
C23A C24A 1.541(7) . ?
C23A H23A 0.99 . ?
C23A H23B 0.99 . ?
C45A C50A 1.384(7) . ?
C45A C46A 1.391(8) . ?
C28A C29A 1.530(7) . ?
C28A H28A 0.99 . ?
C28A H28B 0.99 . ?
C42A C43A 1.537(9) . ?
C42A C39A 1.543(7) . ?
C42A H42A 1 . ?
C38A C39A 1.544(7) . ?
C38A H38A 1 . ?
C49A C50A 1.391(7) . ?
C49A H49A 0.95 . ?
C39A H39A 1 . ?
C25A C26A 1.502(7) . ?
C25A C24A 1.510(7) . ?
C25A H25A 1 . ?
C54A H54A 0.98 . ?
C54A H54B 0.98 . ?
C54A H54C 0.98 . ?
C33A C34A 1.538(8) . ?
C33A H33A 0.99 . ?
C33A H33B 0.99 . ?
C46A H46A 0.95 . ?
C6A C7A 1.532(8) . ?
C6A H6AA 0.99 . ?
C6A H6AB 0.99 . ?
C4A C3A 1.513(7) . ?
C4A H4AA 0.99 . ?
C4A H4AB 0.99 . ?
C34A H34A 0.99 . ?
C34A H34B 0.99 . ?
C24A H24A 0.99 . ?
C24A H24B 0.99 . ?
C29A H29A 0.99 . ?
C29A H29B 0.99 . ?
C26A H26A 0.99 . ?
C26A H26B 0.99 . ?
C3A H3A 1 . ?
C51A C52A 1.500(8) . ?
C7A H7AA 0.99 . ?
C7A H7AB 0.99 . ?
C50A H50A 0.95 . ?
C18A H18A 0.98 . ?
C18A H18B 0.98 . ?
C18A H18C 0.98 . ?
C19A H19A 0.98 . ?
C19A H19B 0.98 . ?
C19A H19C 0.98 . ?
C21A H21A 0.98 . ?
C21A H21B 0.98 . ?
C21A H21C 0.98 . ?
C41A H41A 0.98 . ?
C41A H41B 0.98 . ?
C41A H41C 0.98 . ?
C52A H52A 0.98 . ?
C52A H52B 0.98 . ?
C52A H52C 0.98 . ?
C43A H43A 0.98 . ?
C43A H43B 0.98 . ?
C43A H43C 0.98 . ?
O7B C44B 1.408(6) . ?
O7B C38B 1.430(6) . ?
O8B C44B 1.407(6) . ?
O8B C42B 1.442(6) . ?
O5B C53B 1.341(6) . ?
O5B C25B 1.473(6) . ?
O1B C51B 1.341(7) . ?
O1B C3B 1.464(6) . ?
O3B C22B 1.429(6) . ?
O3B C16B 1.434(6) . ?
O4B C22B 1.404(6) . ?
O4B C20B 1.440(6) . ?
O6B C53B 1.188(7) . ?
O2B C51B 1.201(7) . ?
C45B C46B 1.383(7) . ?
C45B C50B 1.385(7) . ?
C45B C22B 1.507(7) . ?
C50B C49B 1.391(7) . ?
C50B H50B 0.95 . ?
C46B C47B 1.391(7) . ?
C46B H46B 0.95 . ?
C31B C30B 1.547(7) . ?
C31B C33B 1.549(6) . ?
C31B C32B 1.551(7) . ?
C31B H31B 1 . ?
C32B C41B 1.544(7) . ?
C32B C27B 1.552(7) . ?
C32B C23B 1.555(7) . ?
C51B C52B 1.505(8) . ?
C14B C8B 1.523(7) . ?
C14B C15B 1.538(6) . ?
C14B C13B 1.553(7) . ?
C14B H14B 1 . ?
C39B C42B 1.536(6) . ?
C39B C35B 1.547(7) . ?
C39B C38B 1.551(7) . ?
C39B H39B 1 . ?
C42B C43B 1.530(7) . ?
C42B H42B 1 . ?
C53B C54B 1.504(7) . ?
C5B C6B 1.523(7) . ?
C5B C4B 1.526(7) . ?
C5B C10B 1.549(7) . ?
C5B H5B 1 . ?
C30B C36B 1.520(7) . ?
C30B C29B 1.531(7) . ?
C30B H30B 1 . ?
C7B C8B 1.525(7) . ?
C7B C6B 1.530(7) . ?
C7B H7BA 0.99 . ?
C7B H7BB 0.99 . ?
C22B H22B 1 . ?
C3B C2B 1.510(8) . ?
C3B C4B 1.512(8) . ?
C3B H3B 1 . ?
C29B C28B 1.528(8) . ?
C29B H29C 0.99 . ?
C29B H29D 0.99 . ?
C38B C37B 1.539(7) . ?
C38B H38B 1 . ?
C9B C11B 1.534(7) . ?
C9B C10B 1.547(7) . ?
C9B C8B 1.557(7) . ?
C9B H9B 1 . ?
C35B C36B 1.536(6) . ?
C35B C34B 1.540(7) . ?
C35B C40B 1.550(6) . ?
C44B C48B 1.514(7) . ?
C44B H44B 1 . ?
C47B C48B 1.378(7) . ?
C47B H47B 0.95 . ?
C49B C48B 1.387(7) . ?
C49B H49B 0.95 . ?
C12B C13B 1.530(7) . ?
C12B C11B 1.534(7) . ?
C12B H12C 0.99 . ?
C12B H12D 0.99 . ?
C17B C20B 1.530(7) . ?
C17B C13B 1.545(7) . ?
C17B C16B 1.548(7) . ?
C17B H17B 1 . ?
C8B H8B 1 . ?
C40B H40D 0.98 . ?
C40B H40E 0.98 . ?
C40B H40F 0.98 . ?
C36B C37B 1.539(7) . ?
C36B H36B 1 . ?
C10B C1B 1.539(7) . ?
C10B C19B 1.549(7) . ?
C13B C18B 1.541(7) . ?
C15B C16B 1.549(7) . ?
C15B H15C 0.99 . ?
C15B H15D 0.99 . ?
C18B H18D 0.98 . ?
C18B H18E 0.98 . ?
C18B H18F 0.98 . ?
C1B C2B 1.546(7) . ?
C1B H1BA 0.99 . ?
C1B H1BB 0.99 . ?
C25B C26B 1.511(8) . ?
C25B C24B 1.522(7) . ?
C25B H25B 1 . ?
C28B C27B 1.527(8) . ?
C28B H28C 0.99 . ?
C28B H28D 0.99 . ?
C54B H54D 0.98 . ?
C54B H54E 0.98 . ?
C54B H54F 0.98 . ?
C43B H43D 0.98 . ?
C43B H43E 0.98 . ?
C43B H43F 0.98 . ?
C33B C34B 1.547(7) . ?
C33B H33C 0.99 . ?
C33B H33D 0.99 . ?
C37B H37C 0.99 . ?
C37B H37D 0.99 . ?
C6B H6BA 0.99 . ?
C6B H6BB 0.99 . ?
C41B H41D 0.98 . ?
C41B H41E 0.98 . ?
C41B H41F 0.98 . ?
C26B C27B 1.523(7) . ?
C26B H26C 0.99 . ?
C26B H26D 0.99 . ?
C16B H16B 1 . ?
C27B H27B 1 . ?
C20B C21B 1.537(7) . ?
C20B H20B 1 . ?
C19B H19D 0.98 . ?
C19B H19E 0.98 . ?
C19B H19F 0.98 . ?
C24B C23B 1.539(7) . ?
C24B H24C 0.99 . ?
C24B H24D 0.99 . ?
C4B H4BA 0.99 . ?
C4B H4BB 0.99 . ?
C23B H23C 0.99 . ?
C23B H23D 0.99 . ?
C34B H34C 0.99 . ?
C34B H34D 0.99 . ?
C2B H2BA 0.99 . ?
C2B H2BB 0.99 . ?
C11B H11C 0.99 . ?
C11B H11D 0.99 . ?
C21B H21D 0.98 . ?
C21B H21E 0.98 . ?
C21B H21F 0.98 . ?
C52B H52D 0.98 . ?
C52B H52E 0.98 . ?
C52B H52F 0.98 . ?

loop_
_geom_hbond_atom_site_label_D
_geom_hbond_atom_site_label_H
_geom_hbond_atom_site_label_A
_geom_hbond_distance_DH
_geom_hbond_distance_HA
_geom_hbond_distance_DA
_geom_hbond_angle_DHA
_geom_hbond_site_symmetry_A
C37A H37A O2A 0.99 2.49 3.367(7) 147.5 1_566
C54A H54A O2B 0.98 2.64 3.362(8) 131 1_557
C54A H54B O2A 0.98 2.51 3.470(7) 167.1 1_567
C54A H54C O7A 0.98 2.54 3.317(6) 135.8 1_556
C3B H3B O6B 1 2.39 3.289(7) 148.8 1_563
C25B H25B O2B 1 2.52 3.433(7) 152.5 1_547
C21B H21D O6A 0.98 2.53 3.456(7) 156.7 1_454

loop_
_geom_torsion_atom_site_label_1
_geom_torsion_atom_site_label_2
_geom_torsion_atom_site_label_3
_geom_torsion_atom_site_label_4
_geom_torsion
_geom_torsion_site_symmetry_1
_geom_torsion_site_symmetry_2
_geom_torsion_site_symmetry_3
_geom_torsion_site_symmetry_4
_geom_torsion_publ_flag
C30A C36A C37A C38A -161.4(4) . . . . ?
C35A C36A C37A C38A -31.5(5) . . . . ?
C37A C36A C30A C29A -53.8(6) . . . . ?
C35A C36A C30A C29A -179.1(4) . . . . ?
C37A C36A C30A C31A -175.8(4) . . . . ?
C35A C36A C30A C31A 58.9(5) . . . . ?
C33A C31A C30A C36A -52.1(6) . . . . ?
C32A C31A C30A C36A 176.7(4) . . . . ?
C33A C31A C30A C29A -173.6(4) . . . . ?
C32A C31A C30A C29A 55.2(6) . . . . ?
C30A C36A C35A C34A -60.4(6) . . . . ?
C37A C36A C35A C34A 166.9(4) . . . . ?
C30A C36A C35A C39A 178.2(4) . . . . ?
C37A C36A C35A C39A 45.5(5) . . . . ?
C30A C36A C35A C40A 60.9(6) . . . . ?
C37A C36A C35A C40A -71.8(5) . . . . ?
C19A C10A C5A C4A 61.8(6) . . . . ?
C1A C10A C5A C4A -58.3(6) . . . . ?
C9A C10A C5A C4A -175.4(4) . . . . ?
C19A C10A C5A C6A -64.6(6) . . . . ?
C1A C10A C5A C6A 175.3(5) . . . . ?
C9A C10A C5A C6A 58.2(6) . . . . ?
C8A C14A C13A C12A -60.8(5) . . . . ?
C15A C14A C13A C12A 166.7(4) . . . . ?
C8A C14A C13A C17A 178.2(4) . . . . ?
C15A C14A C13A C17A 45.7(5) . . . . ?
C8A C14A C13A C18A 60.3(5) . . . . ?
C15A C14A C13A C18A -72.1(5) . . . . ?
C19A C10A C9A C11A -63.9(6) . . . . ?
C1A C10A C9A C11A 57.6(6) . . . . ?
C5A C10A C9A C11A 172.6(4) . . . . ?
C19A C10A C9A C8A 64.8(5) . . . . ?
C1A C10A C9A C8A -173.6(4) . . . . ?
C5A C10A C9A C8A -58.6(5) . . . . ?
C38A O7A C44A O8A 65.5(5) . . . . ?
C38A O7A C44A C48A -176.5(4) . . . . ?
C42A O8A C44A O7A -63.8(6) . . . . ?
C42A O8A C44A C48A 177.1(4) . . . . ?
C49A C48A C44A O7A -7.0(7) . . . . ?
C47A C48A C44A O7A 172.0(5) . . . . ?
C49A C48A C44A O8A 113.1(6) . . . . ?
C47A C48A C44A O8A -67.9(6) . . . . ?
C33A C31A C32A C23A 55.8(6) . . . . ?
C30A C31A C32A C23A -174.9(4) . . . . ?
C33A C31A C32A C41A -65.6(6) . . . . ?
C30A C31A C32A C41A 63.6(6) . . . . ?
C33A C31A C32A C27A 171.8(4) . . . . ?
C30A C31A C32A C27A -58.9(5) . . . . ?
C28A C27A C32A C23A 178.6(5) . . . . ?
C26A C27A C32A C23A -54.9(6) . . . . ?
C28A C27A C32A C41A -62.0(6) . . . . ?
C26A C27A C32A C41A 64.4(6) . . . . ?
C28A C27A C32A C31A 60.0(6) . . . . ?
C26A C27A C32A C31A -173.6(4) . . . . ?
C17A C13A C12A C11A 166.1(4) . . . . ?
C14A C13A C12A C11A 55.8(6) . . . . ?
C18A C13A C12A C11A -67.6(5) . . . . ?
C13A C14A C8A C7A 179.4(4) . . . . ?
C15A C14A C8A C7A -56.3(6) . . . . ?
C13A C14A C8A C9A 58.0(5) . . . . ?
C15A C14A C8A C9A -177.8(4) . . . . ?
C11A C9A C8A C14A -51.4(5) . . . . ?
C10A C9A C8A C14A 178.7(4) . . . . ?
C11A C9A C8A C7A -173.4(5) . . . . ?
C10A C9A C8A C7A 56.6(6) . . . . ?
C22A O4A C20A C17A 50.1(6) . . . . ?
C22A O4A C20A C21A -76.2(5) . . . . ?
C16A O3A C22A O4A 67.0(5) . . . . ?
C16A O3A C22A C45A -175.4(4) . . . . ?
C20A O4A C22A O3A -64.9(6) . . . . ?
C20A O4A C22A C45A 176.7(4) . . . . ?
C19A C10A C1A C2A -64.7(6) . . . . ?
C9A C10A C1A C2A 172.6(4) . . . . ?
C5A C10A C1A C2A 57.2(6) . . . . ?
C10A C9A C11A C12A 179.9(4) . . . . ?
C8A C9A C11A C12A 50.9(6) . . . . ?
C13A C12A C11A C9A -53.6(6) . . . . ?
C25A O5A C53A O6A -2.9(9) . . . . ?
C25A O5A C53A C54A 176.9(5) . . . . ?
C49A C48A C47A C46A -1.6(8) . . . . ?
C44A C48A C47A C46A 179.3(5) . . . . ?
C10A C1A C2A C3A -55.5(6) . . . . ?
O4A C20A C17A C13A 85.3(5) . . . . ?
C21A C20A C17A C13A -149.5(5) . . . . ?
O4A C20A C17A C16A -39.3(6) . . . . ?
C21A C20A C17A C16A 85.9(5) . . . . ?
C12A C13A C17A C20A 71.7(6) . . . . ?
C14A C13A C17A C20A -172.7(4) . . . . ?
C18A C13A C17A C20A -53.5(6) . . . . ?
C12A C13A C17A C16A -159.1(4) . . . . ?
C14A C13A C17A C16A -43.6(5) . . . . ?
C18A C13A C17A C16A 75.6(5) . . . . ?
C8A C14A C15A C16A -159.4(4) . . . . ?
C13A C14A C15A C16A -30.6(5) . . . . ?
C22A O3A C16A C15A -168.8(4) . . . . ?
C22A O3A C16A C17A -54.2(6) . . . . ?
C14A C15A C16A O3A 121.1(4) . . . . ?
C14A C15A C16A C17A 3.1(5) . . . . ?
C20A C17A C16A O3A 41.5(6) . . . . ?
C13A C17A C16A O3A -90.7(5) . . . . ?
C20A C17A C16A C15A 157.8(4) . . . . ?
C13A C17A C16A C15A 25.6(5) . . . . ?
C41A C32A C23A C24A -67.7(6) . . . . ?
C31A C32A C23A C24A 169.4(4) . . . . ?
C27A C32A C23A C24A 53.7(6) . . . . ?
O3A C22A C45A C50A 116.1(6) . . . . ?
O4A C22A C45A C50A -124.3(5) . . . . ?
O3A C22A C45A C46A -65.0(6) . . . . ?
O4A C22A C45A C46A 54.6(7) . . . . ?
C26A C27A C28A C29A 175.1(5) . . . . ?
C32A C27A C28A C29A -57.2(6) . . . . ?
C44A O8A C42A C43A -75.4(6) . . . . ?
C44A O8A C42A C39A 49.9(6) . . . . ?
C44A O7A C38A C37A -168.0(4) . . . . ?
C44A O7A C38A C39A -53.3(5) . . . . ?
C36A C37A C38A O7A 123.0(4) . . . . ?
C36A C37A C38A C39A 4.6(5) . . . . ?
C47A C48A C49A C50A 1.3(8) . . . . ?
C44A C48A C49A C50A -179.7(5) . . . . ?
C34A C35A C39A C42A 74.4(6) . . . . ?
C40A C35A C39A C42A -52.1(6) . . . . ?
C36A C35A C39A C42A -170.8(4) . . . . ?
C34A C35A C39A C38A -157.0(4) . . . . ?
C40A C35A C39A C38A 76.5(5) . . . . ?
C36A C35A C39A C38A -42.2(5) . . . . ?
O8A C42A C39A C35A 85.9(6) . . . . ?
C43A C42A C39A C35A -148.8(5) . . . . ?
O8A C42A C39A C38A -38.9(7) . . . . ?
C43A C42A C39A C38A 86.5(6) . . . . ?
O7A C38A C39A C35A -92.0(5) . . . . ?
C37A C38A C39A C35A 24.0(5) . . . . ?
O7A C38A C39A C42A 40.3(6) . . . . ?
C37A C38A C39A C42A 156.3(5) . . . . ?
C53A O5A C25A C26A -149.7(5) . . . . ?
C53A O5A C25A C24A 89.2(6) . . . . ?
C30A C31A C33A C34A 51.6(6) . . . . ?
C32A C31A C33A C34A -178.6(4) . . . . ?
C48A C47A C46A C45A 2.0(9) . . . . ?
C50A C45A C46A C47A -2.0(8) . . . . ?
C22A C45A C46A C47A 179.2(5) . . . . ?
C4A C5A C6A C7A 177.3(5) . . . . ?
C10A C5A C6A C7A -55.9(6) . . . . ?
C6A C5A C4A C3A -174.8(5) . . . . ?
C10A C5A C4A C3A 58.0(6) . . . . ?
C39A C35A C34A C33A 165.0(4) . . . . ?
C40A C35A C34A C33A -67.9(5) . . . . ?
C36A C35A C34A C33A 55.1(6) . . . . ?
C31A C33A C34A C35A -53.7(6) . . . . ?
O5A C25A C24A C23A 170.9(5) . . . . ?
C26A C25A C24A C23A 53.9(7) . . . . ?
C32A C23A C24A C25A -54.9(6) . . . . ?
C36A C30A C29A C28A -170.6(4) . . . . ?
C31A C30A C29A C28A -50.2(6) . . . . ?
C27A C28A C29A C30A 51.4(7) . . . . ?
O5A C25A C26A C27A -175.5(5) . . . . ?
C24A C25A C26A C27A -55.0(7) . . . . ?
C28A C27A C26A C25A -175.8(5) . . . . ?
C32A C27A C26A C25A 57.1(6) . . . . ?
C51A O1A C3A C4A -150.9(5) . . . . ?
C51A O1A C3A C2A 87.0(6) . . . . ?
C5A C4A C3A O1A -173.2(4) . . . . ?
C5A C4A C3A C2A -53.8(7) . . . . ?
C1A C2A C3A O1A 171.7(4) . . . . ?
C1A C2A C3A C4A 52.1(7) . . . . ?
C3A O1A C51A O2A 5.9(9) . . . . ?
C3A O1A C51A C52A -173.9(5) . . . . ?
C5A C6A C7A C8A 52.3(6) . . . . ?
C14A C8A C7A C6A -173.1(4) . . . . ?
C9A C8A C7A C6A -52.2(6) . . . . ?
C46A C45A C50A C49A 1.6(9) . . . . ?
C22A C45A C50A C49A -179.5(5) . . . . ?
C48A C49A C50A C45A -1.3(9) . . . . ?
C46B C45B C50B C49B 0.2(8) . . . . ?
C22B C45B C50B C49B 177.6(5) . . . . ?
C50B C45B C46B C47B 0.1(8) . . . . ?
C22B C45B C46B C47B -177.2(5) . . . . ?
C30B C31B C32B C41B 67.6(5) . . . . ?
C33B C31B C32B C41B -60.3(5) . . . . ?
C30B C31B C32B C27B -55.7(5) . . . . ?
C33B C31B C32B C27B 176.5(4) . . . . ?
C30B C31B C32B C23B -171.9(4) . . . . ?
C33B C31B C32B C23B 60.3(5) . . . . ?
C3B O1B C51B O2B -8.8(8) . . . . ?
C3B O1B C51B C52B 169.9(5) . . . . ?
C44B O8B C42B C43B -75.5(5) . . . . ?
C44B O8B C42B C39B 51.4(5) . . . . ?
C35B C39B C42B O8B 84.0(6) . . . . ?
C38B C39B C42B O8B -39.1(6) . . . . ?
C35B C39B C42B C43B -150.9(4) . . . . ?
C38B C39B C42B C43B 86.0(5) . . . . ?
C25B O5B C53B O6B -1.6(9) . . . . ?
C25B O5B C53B C54B 178.8(4) . . . . ?
C33B C31B C30B C36B -51.9(5) . . . . ?
C32B C31B C30B C36B 179.0(4) . . . . ?
C33B C31B C30B C29B -175.2(4) . . . . ?
C32B C31B C30B C29B 55.7(6) . . . . ?
C20B O4B C22B O3B -64.6(5) . . . . ?
C20B O4B C22B C45B 176.7(4) . . . . ?
C16B O3B C22B O4B 63.4(5) . . . . ?
C16B O3B C22B C45B -177.0(4) . . . . ?
C46B C45B C22B O4B 13.2(7) . . . . ?
C50B C45B C22B O4B -164.2(4) . . . . ?
C46B C45B C22B O3B -107.4(6) . . . . ?
C50B C45B C22B O3B 75.3(6) . . . . ?
C51B O1B C3B C2B 146.0(5) . . . . ?
C51B O1B C3B C4B -93.1(6) . . . . ?
C36B C30B C29B C28B -175.8(4) . . . . ?
C31B C30B C29B C28B -54.5(6) . . . . ?
C44B O7B C38B C37B -166.7(4) . . . . ?
C44B O7B C38B C39B -50.9(6) . . . . ?
C42B C39B C38B O7B 39.5(6) . . . . ?
C35B C39B C38B O7B -92.0(5) . . . . ?
C42B C39B C38B C37B 155.3(4) . . . . ?
C35B C39B C38B C37B 23.9(5) . . . . ?
C42B C39B C35B C36B -168.8(4) . . . . ?
C38B C39B C35B C36B -41.3(4) . . . . ?
C42B C39B C35B C34B 76.7(6) . . . . ?
C38B C39B C35B C34B -155.8(4) . . . . ?
C42B C39B C35B C40B -49.6(6) . . . . ?
C38B C39B C35B C40B 77.9(5) . . . . ?
C42B O8B C44B O7B -65.1(5) . . . . ?
C42B O8B C44B C48B 175.8(4) . . . . ?
C38B O7B C44B O8B 64.4(5) . . . . ?
C38B O7B C44B C48B -175.8(4) . . . . ?
C45B C46B C47B C48B 0.5(8) . . . . ?
C45B C50B C49B C48B -1.2(8) . . . . ?
C15B C14B C8B C7B -54.3(6) . . . . ?
C13B C14B C8B C7B -179.2(4) . . . . ?
C15B C14B C8B C9B -176.1(4) . . . . ?
C13B C14B C8B C9B 59.1(5) . . . . ?
C6B C7B C8B C14B -172.6(4) . . . . ?
C6B C7B C8B C9B -52.1(6) . . . . ?
C11B C9B C8B C14B -50.9(5) . . . . ?
C10B C9B C8B C14B 178.9(4) . . . . ?
C11B C9B C8B C7B -173.1(4) . . . . ?
C10B C9B C8B C7B 56.7(5) . . . . ?
C29B C30B C36B C35B -175.7(4) . . . . ?
C31B C30B C36B C35B 61.3(5) . . . . ?
C29B C30B C36B C37B -51.7(6) . . . . ?
C31B C30B C36B C37B -174.7(4) . . . . ?
C34B C35B C36B C30B -63.6(5) . . . . ?
C39B C35B C36B C30B 175.5(4) . . . . ?
C40B C35B C36B C30B 57.4(5) . . . . ?
C34B C35B C36B C37B 165.0(4) . . . . ?
C39B C35B C36B C37B 44.0(5) . . . . ?
C40B C35B C36B C37B -74.1(5) . . . . ?
C11B C9B C10B C1B 56.0(6) . . . . ?
C8B C9B C10B C1B -175.1(4) . . . . ?
C11B C9B C10B C19B -65.0(6) . . . . ?
C8B C9B C10B C19B 64.0(6) . . . . ?
C11B C9B C10B C5B 172.4(4) . . . . ?
C8B C9B C10B C5B -58.6(5) . . . . ?
C6B C5B C10B C1B 177.3(4) . . . . ?
C4B C5B C10B C1B -54.9(6) . . . . ?
C6B C5B C10B C9B 58.7(5) . . . . ?
C4B C5B C10B C9B -173.5(4) . . . . ?
C6B C5B C10B C19B -63.5(6) . . . . ?
C4B C5B C10B C19B 64.3(6) . . . . ?
C11B C12B C13B C18B -67.0(6) . . . . ?
C11B C12B C13B C17B 165.3(4) . . . . ?
C11B C12B C13B C14B 56.6(5) . . . . ?
C20B C17B C13B C12B 75.3(6) . . . . ?
C16B C17B C13B C12B -157.8(4) . . . . ?
C20B C17B C13B C18B -51.6(6) . . . . ?
C16B C17B C13B C18B 75.2(5) . . . . ?
C20B C17B C13B C14B -171.2(4) . . . . ?
C16B C17B C13B C14B -44.3(4) . . . . ?
C8B C14B C13B C12B -62.2(5) . . . . ?
C15B C14B C13B C12B 165.0(4) . . . . ?
C8B C14B C13B C18B 59.4(6) . . . . ?
C15B C14B C13B C18B -73.4(5) . . . . ?
C8B C14B C13B C17B 177.9(4) . . . . ?
C15B C14B C13B C17B 45.1(5) . . . . ?
C8B C14B C15B C16B -158.1(4) . . . . ?
C13B C14B C15B C16B -28.9(5) . . . . ?
C9B C10B C1B C2B 169.4(4) . . . . ?
C19B C10B C1B C2B -68.1(6) . . . . ?
C5B C10B C1B C2B 53.1(6) . . . . ?
C53B O5B C25B C26B -143.5(5) . . . . ?
C53B O5B C25B C24B 95.9(5) . . . . ?
C30B C29B C28B C27B 55.2(6) . . . . ?
C46B C47B C48B C49B -1.5(8) . . . . ?
C46B C47B C48B C44B 179.5(5) . . . . ?
C50B C49B C48B C47B 1.8(8) . . . . ?
C50B C49B C48B C44B -179.2(5) . . . . ?
O8B C44B C48B C47B -18.0(6) . . . . ?
O7B C44B C48B C47B -139.4(5) . . . . ?
O8B C44B C48B C49B 163.0(4) . . . . ?
O7B C44B C48B C49B 41.5(6) . . . . ?
C30B C31B C33B C34B 49.9(6) . . . . ?
C32B C31B C33B C34B 178.0(4) . . . . ?
O7B C38B C37B C36B 123.2(4) . . . . ?
C39B C38B C37B C36B 3.3(5) . . . . ?
C30B C36B C37B C38B -158.0(4) . . . . ?
C35B C36B C37B C38B -29.7(5) . . . . ?
C4B C5B C6B C7B 174.5(4) . . . . ?
C10B C5B C6B C7B -56.5(6) . . . . ?
C8B C7B C6B C5B 52.4(6) . . . . ?
O5B C25B C26B C27B -172.5(4) . . . . ?
C24B C25B C26B C27B -53.8(6) . . . . ?
C22B O3B C16B C17B -52.2(5) . . . . ?
C22B O3B C16B C15B -167.6(4) . . . . ?
C20B C17B C16B O3B 42.6(6) . . . . ?
C13B C17B C16B O3B -89.0(5) . . . . ?
C20B C17B C16B C15B 159.4(4) . . . . ?
C13B C17B C16B C15B 27.7(5) . . . . ?
C14B C15B C16B O3B 120.4(4) . . . . ?
C14B C15B C16B C17B 0.8(5) . . . . ?
C25B C26B C27B C28B -174.2(5) . . . . ?
C25B C26B C27B C32B 57.9(6) . . . . ?
C29B C28B C27B C26B 174.3(5) . . . . ?
C29B C28B C27B C32B -57.5(6) . . . . ?
C41B C32B C27B C26B 61.9(6) . . . . ?
C31B C32B C27B C26B -175.6(4) . . . . ?
C23B C32B C27B C26B -56.7(6) . . . . ?
C41B C32B C27B C28B -65.5(6) . . . . ?
C31B C32B C27B C28B 57.0(5) . . . . ?
C23B C32B C27B C28B 176.0(5) . . . . ?
C22B O4B C20B C17B 53.8(5) . . . . ?
C22B O4B C20B C21B -72.9(5) . . . . ?
C13B C17B C20B O4B 80.5(6) . . . . ?
C16B C17B C20B O4B -42.4(6) . . . . ?
C13B C17B C20B C21B -153.8(5) . . . . ?
C16B C17B C20B C21B 83.3(5) . . . . ?
O5B C25B C24B C23B 168.8(4) . . . . ?
C26B C25B C24B C23B 52.1(6) . . . . ?
O1B C3B C4B C5B -175.3(4) . . . . ?
C2B C3B C4B C5B -56.5(6) . . . . ?
C6B C5B C4B C3B -173.9(4) . . . . ?
C10B C5B C4B C3B 57.7(6) . . . . ?
C25B C24B C23B C32B -54.7(6) . . . . ?
C41B C32B C23B C24B -65.6(6) . . . . ?
C31B C32B C23B C24B 172.4(4) . . . . ?
C27B C32B C23B C24B 55.2(6) . . . . ?
C36B C35B C34B C33B 56.3(5) . . . . ?
C39B C35B C34B C33B 166.9(4) . . . . ?
C40B C35B C34B C33B -66.3(5) . . . . ?
C31B C33B C34B C35B -52.6(6) . . . . ?
O1B C3B C2B C1B 174.2(4) . . . . ?
C4B C3B C2B C1B 55.4(6) . . . . ?
C10B C1B C2B C3B -55.2(6) . . . . ?
C10B C9B C11B C12B 179.3(4) . . . . ?
C8B C9B C11B C12B 50.3(6) . . . . ?
C13B C12B C11B C9B -53.9(6) . . . . ?
